data_7705092
loop_
_publ_author_name
'Santoro, Orlando'
'Elsegood, Mark R. J.'
'Bedwell, Elizabeth V.'
'Pryce, Jake A.'
'Redshaw, Carl'

_publ_section_title
;
 INSIGHTS into the structures adopted by titanocalix[6 and 8]arenes and
 their use in the ring opening polymerization of cyclic esters.
;
_journal_issue 34
_journal_name_full 'Dalton transactions (Cambridge, England : 2003)'
_journal_page_first 11978
_journal_page_last 11996
_journal_paper_doi 10.1039/d0dt02130j
_journal_volume 49
_journal_year 2020
_chemical_formula_moiety 'C92 H110 Br4 N2 O10 Ti4, 6(C2 H3 N)'
_chemical_formula_sum 'C104 H128 Br4 N8 O10 Ti4'
_chemical_formula_weight 2161.38
_space_group_crystal_system monoclinic
_space_group_IT_number 14
_space_group_name_Hall '-P 2ybc'
_space_group_name_H-M_alt 'P 1 21/c 1'
_atom_sites_solution_hydrogens geom
_atom_sites_solution_primary iterative
_atom_sites_solution_secondary difmap
_audit_creation_method SHELXL-2018/3
_audit_update_record
;
2020-07-08 deposited with the CCDC.	2020-08-10 downloaded from the CCDC.
;
_cell_angle_alpha 90
_cell_angle_beta 102.5511(5)
_cell_angle_gamma 90
_cell_formula_units_Z 4
_cell_length_a 21.02305(10)
_cell_length_b 17.27686(8)
_cell_length_c 29.70228(14)
_cell_measurement_reflns_used 58399
_cell_measurement_temperature 100(2)
_cell_measurement_theta_max 70.40
_cell_measurement_theta_min 2.95
_cell_volume 10530.42(9)
_computing_cell_refinement 'CrysAlisPro 1.171.39.46b (Rigaku OD, 2018)'
_computing_data_collection 'CrysAlisPro 1.171.39.46b (Rigaku OD, 2018)'
_computing_data_reduction 'CrysAlisPro 1.171.39.46b (Rigaku OD, 2018)'
_computing_molecular_graphics 'Bruker SHELXTL'
_computing_publication_material 'Bruker SHELXTL'
_computing_structure_refinement 'SHELXL-2018/3 (Sheldrick, 2018)'
_computing_structure_solution 'SHELXT 2018/2 (Sheldrick, 2018)'
_diffrn_ambient_temperature 100(2)
_diffrn_detector_area_resol_mean 10
_diffrn_measured_fraction_theta_full 0.998
_diffrn_measured_fraction_theta_max 0.997
_diffrn_measurement_device 'four-circle diffractometer'
_diffrn_measurement_device_type
; 
Rigaku 007HF equipped with Varimax confocal mirrors and an AFC11
goniometer and HyPix 6000 detector 
;
_diffrn_measurement_method 'profile data from \w-scans'
_diffrn_radiation_collimation 0.3
_diffrn_radiation_type CuK\a
_diffrn_radiation_wavelength 1.54178
_diffrn_reflns_av_R_equivalents 0.0268
_diffrn_reflns_av_unetI/netI 0.0209
_diffrn_reflns_Laue_measured_fraction_full 0.998
_diffrn_reflns_Laue_measured_fraction_max 0.997
_diffrn_reflns_limit_h_max 25
_diffrn_reflns_limit_h_min -25
_diffrn_reflns_limit_k_max 20
_diffrn_reflns_limit_k_min -20
_diffrn_reflns_limit_l_max 32
_diffrn_reflns_limit_l_min -35
_diffrn_reflns_number 100958
_diffrn_reflns_point_group_measured_fraction_full 0.998
_diffrn_reflns_point_group_measured_fraction_max 0.997
_diffrn_reflns_theta_full 67.679
_diffrn_reflns_theta_max 68.245
_diffrn_reflns_theta_min 3.048
_diffrn_source 'Rotating anode'
_exptl_absorpt_coefficient_mu 4.735
_exptl_absorpt_correction_T_max 1.000
_exptl_absorpt_correction_T_min 0.595
_exptl_absorpt_correction_type gaussian
_exptl_absorpt_process_details
; 
CrysAlisPro 1.171.39.46b (Rigaku Oxford Diffraction, 2018) 
Numerical absorption correction based on gaussian integration over 
 a multifaceted crystal model 
Empirical absorption correction using spherical harmonics, 
 implemented in SCALE3 ABSPACK scaling algorithm. 
;
_exptl_crystal_colour red
_exptl_crystal_density_diffrn 1.363
_exptl_crystal_density_method 'not measured'
_exptl_crystal_description prism
_exptl_crystal_F_000 4464
_exptl_crystal_recrystallization_method 'Re-crystallisation from solvent: acetonitrile'
_exptl_crystal_size_max 0.243
_exptl_crystal_size_mid 0.144
_exptl_crystal_size_min 0.080
_refine_diff_density_max 0.887
_refine_diff_density_min -0.657
_refine_diff_density_rms 0.069
_refine_ls_extinction_method none
_refine_ls_goodness_of_fit_ref 1.038
_refine_ls_hydrogen_treatment constr
_refine_ls_matrix_type full
_refine_ls_number_parameters 1278
_refine_ls_number_reflns 19224
_refine_ls_number_restraints 462
_refine_ls_restrained_S_all 1.070
_refine_ls_R_factor_all 0.0372
_refine_ls_R_factor_gt 0.0357
_refine_ls_shift/su_max 0.033
_refine_ls_shift/su_mean 0.001
_refine_ls_structure_factor_coef Fsqd
_refine_ls_weighting_details 'w=1/[\s^2^(Fo^2^)+(0.0460P)^2^+16.0128P] where P=(Fo^2^+2Fc^2^)/3'
_refine_ls_weighting_scheme calc
_refine_ls_wR_factor_gt 0.0941
_refine_ls_wR_factor_ref 0.0950
_reflns_Friedel_coverage 0.000
_reflns_number_gt 18352
_reflns_number_total 19224
_reflns_threshold_expression 'I > 2\s(I)'
_cod_data_source_file d0dt02130j2.cif
_cod_data_source_block 6
_cod_depositor_comments 'Adding full bibliography for 7705091--7705102.cif.'
_cod_original_sg_symbol_H-M 'P 21/c'
_cod_database_code 7705092
_shelx_shelxl_version_number 2018/3
_shelx_space_group_comment
; 
The symmetry employed for this shelxl refinement is uniquely defined 
by the following loop, which should always be used as a source of 
symmetry information in preference to the above space-group names. 
They are only intended as comments. 
;
_shelx_estimated_absorpt_t_min 0.392
_shelx_estimated_absorpt_t_max 0.703

loop_
_space_group_symop_operation_xyz
'x, y, z'
'-x, y+1/2, -z+1/2'
'-x, -y, -z'
'x, -y-1/2, z-1/2'

loop_
_atom_site_label
_atom_site_type_symbol
_atom_site_fract_x
_atom_site_fract_y
_atom_site_fract_z
_atom_site_U_iso_or_equiv
_atom_site_adp_type
_atom_site_occupancy
_atom_site_site_symmetry_order
_atom_site_calc_flag
_atom_site_refinement_flags_posn
_atom_site_refinement_flags_adp
_atom_site_refinement_flags_occupancy
_atom_site_disorder_assembly
_atom_site_disorder_group
Ti1 Ti 0.63822(2) 0.70409(2) 0.66844(2) 0.01444(9) Uani 1 1 d . . . . .
Ti2 Ti 0.48961(2) 0.75774(2) 0.63135(2) 0.01286(8) Uani 1 1 d . . . . .
Ti3 Ti 0.51487(2) 0.75260(2) 0.73555(2) 0.01375(9) Uani 1 1 d . . . . .
Ti4 Ti 0.36626(2) 0.70116(2) 0.69507(2) 0.01447(9) Uani 1 1 d . . . . .
Br1 Br 0.60901(2) 0.56718(2) 0.67069(2) 0.02536(7) Uani 1 1 d . . . . .
Br2 Br 0.48531(2) 0.89255(2) 0.61332(2) 0.02140(6) Uani 1 1 d . . . . .
Br3 Br 0.52072(2) 0.88571(2) 0.75603(2) 0.02182(6) Uani 1 1 d . . . . .
Br4 Br 0.40086(2) 0.56776(2) 0.68646(2) 0.02471(7) Uani 1 1 d . . . . .
O1 O 0.68830(7) 0.70418(9) 0.62577(5) 0.0164(3) Uani 1 1 d . . . . .
O2 O 0.70293(7) 0.70352(9) 0.71848(5) 0.0177(3) Uani 1 1 d . . . . .
O3 O 0.57718(7) 0.71064(9) 0.77815(5) 0.0161(3) Uani 1 1 d . . . . .
O4 O 0.44170(7) 0.71340(9) 0.75917(5) 0.0154(3) Uani 1 1 d . . . . .
O5 O 0.31606(7) 0.69146(9) 0.73761(5) 0.0164(3) Uani 1 1 d . . . . .
O6 O 0.30267(7) 0.70455(9) 0.64422(5) 0.0172(3) Uani 1 1 d . . . . .
O7 O 0.42956(7) 0.71779(9) 0.58665(5) 0.0157(3) Uani 1 1 d . . . . .
O8 O 0.56402(7) 0.72386(9) 0.60709(5) 0.0151(3) Uani 1 1 d . . . . .
O9 O 0.55985(7) 0.74284(9) 0.68712(5) 0.0175(3) Uani 1 1 d . . . . .
O10 O 0.44386(7) 0.74708(9) 0.67903(5) 0.0178(3) Uani 1 1 d . . . . .
C1 C 0.73538(11) 0.75364(13) 0.61891(7) 0.0169(4) Uani 1 1 d . . . . .
C2 C 0.71684(11) 0.81586(14) 0.58883(7) 0.0177(4) Uani 1 1 d . . . . .
C3 C 0.76476(11) 0.86919(14) 0.58464(8) 0.0209(5) Uani 1 1 d . . . . .
H3 H 0.753235 0.912090 0.564513 0.025 Uiso 1 1 calc R U . . .
C4 C 0.82953(12) 0.86186(15) 0.60910(8) 0.0231(5) Uani 1 1 d . . . . .
C5 C 0.84568(11) 0.79770(15) 0.63789(8) 0.0220(5) Uani 1 1 d . . . . .
H5 H 0.889574 0.790985 0.654025 0.026 Uiso 1 1 calc R U . . .
C6 C 0.79897(11) 0.74301(14) 0.64362(8) 0.0191(5) Uani 1 1 d . . . . .
C7 C 0.87999(12) 0.92434(17) 0.60330(9) 0.0300(6) Uani 1 1 d D U . . .
C8 C 0.94611(15) 0.9107(2) 0.63600(12) 0.0399(8) Uani 0.920(5) 1 d D U P A 1
H8A H 0.962462 0.859349 0.630267 0.060 Uiso 0.920(5) 1 calc R U P A 1
H8B H 0.977054 0.950287 0.630674 0.060 Uiso 0.920(5) 1 calc R U P A 1
H8C H 0.941122 0.913805 0.668000 0.060 Uiso 0.920(5) 1 calc R U P A 1
C9 C 0.85525(17) 1.00307(19) 0.61227(14) 0.0454(9) Uani 0.920(5) 1 d D U P A 1
H9A H 0.812922 1.012045 0.591399 0.068 Uiso 0.920(5) 1 calc R U P A 1
H9B H 0.850373 1.006044 0.644290 0.068 Uiso 0.920(5) 1 calc R U P A 1
H9C H 0.886305 1.042526 0.606964 0.068 Uiso 0.920(5) 1 calc R U P A 1
C10 C 0.88981(16) 0.9196(2) 0.55333(11) 0.0429(9) Uani 0.920(5) 1 d D U P A 1
H10A H 0.905962 0.868009 0.547793 0.064 Uiso 0.920(5) 1 calc R U P A 1
H10B H 0.848166 0.928966 0.531731 0.064 Uiso 0.920(5) 1 calc R U P A 1
H10C H 0.921544 0.958737 0.548769 0.064 Uiso 0.920(5) 1 calc R U P A 1
C8X C 0.9089(17) 0.957(2) 0.6526(7) 0.045(7) Uani 0.080(5) 1 d D U P A 2
H8D H 0.873276 0.972927 0.666919 0.067 Uiso 0.080(5) 1 calc R U P A 2
H8E H 0.934352 0.915959 0.671375 0.067 Uiso 0.080(5) 1 calc R U P A 2
H8F H 0.937068 1.000867 0.650340 0.067 Uiso 0.080(5) 1 calc R U P A 2
C9X C 0.8485(14) 0.9994(13) 0.5788(10) 0.029(5) Uani 0.080(5) 1 d D U P A 2
H9D H 0.813300 1.016764 0.593284 0.044 Uiso 0.080(5) 1 calc R U P A 2
H9E H 0.881590 1.040039 0.581567 0.044 Uiso 0.080(5) 1 calc R U P A 2
H9F H 0.830678 0.988429 0.546085 0.044 Uiso 0.080(5) 1 calc R U P A 2
C10X C 0.9337(15) 0.899(2) 0.5805(12) 0.048(7) Uani 0.080(5) 1 d D U P A 2
H10D H 0.962628 0.942570 0.578638 0.072 Uiso 0.080(5) 1 calc R U P A 2
H10E H 0.958730 0.857123 0.598665 0.072 Uiso 0.080(5) 1 calc R U P A 2
H10F H 0.914871 0.879791 0.549364 0.072 Uiso 0.080(5) 1 calc R U P A 2
C11 C 0.81498(11) 0.67435(14) 0.67607(8) 0.0194(5) Uani 1 1 d . . . . .
H11A H 0.857123 0.652063 0.672793 0.023 Uiso 1 1 calc R U . . .
H11B H 0.781134 0.634175 0.666613 0.023 Uiso 1 1 calc R U . . .
C12 C 0.76432(11) 0.71058(13) 0.74463(8) 0.0165(4) Uani 1 1 d . . . . .
C13 C 0.81927(11) 0.69394(13) 0.72652(8) 0.0177(4) Uani 1 1 d . . . . .
C14 C 0.88024(11) 0.69546(14) 0.75653(8) 0.0203(5) Uani 1 1 d . . . . .
H14 H 0.917596 0.683052 0.744826 0.024 Uiso 1 1 calc R U . . .
C15 C 0.88856(11) 0.71443(15) 0.80296(8) 0.0225(5) Uani 1 1 d . . . . .
C16 C 0.83300(11) 0.73607(15) 0.81889(8) 0.0216(5) Uani 1 1 d . . . . .
H16 H 0.837955 0.752642 0.849955 0.026 Uiso 1 1 calc R U . . .
C17 C 0.77115(11) 0.73402(13) 0.79073(8) 0.0174(4) Uani 1 1 d . . . . .
C18 C 0.95525(12) 0.71306(19) 0.83649(9) 0.0324(6) Uani 1 1 d . . . . .
C19 C 0.95177(14) 0.6582(2) 0.87689(10) 0.0484(9) Uani 1 1 d . . . . .
H19A H 0.919842 0.678033 0.893631 0.073 Uiso 1 1 calc R U . . .
H19B H 0.994695 0.655264 0.897852 0.073 Uiso 1 1 calc R U . . .
H19C H 0.938576 0.606490 0.864831 0.073 Uiso 1 1 calc R U . . .
C20 C 0.97194(14) 0.7950(2) 0.85506(11) 0.0446(8) Uani 1 1 d . . . . .
H20A H 0.972300 0.830253 0.829274 0.067 Uiso 1 1 calc R U . . .
H20B H 1.015000 0.794832 0.875943 0.067 Uiso 1 1 calc R U . . .
H20C H 0.939191 0.812268 0.871828 0.067 Uiso 1 1 calc R U . . .
C21 C 1.00945(13) 0.6837(2) 0.81378(10) 0.0386(7) Uani 1 1 d . . . . .
H21A H 0.999318 0.630881 0.802422 0.058 Uiso 1 1 calc R U . . .
H21B H 1.050972 0.683824 0.836464 0.058 Uiso 1 1 calc R U . . .
H21C H 1.012739 0.717571 0.787923 0.058 Uiso 1 1 calc R U . . .
C22 C 0.71191(11) 0.75529(13) 0.80934(8) 0.0174(4) Uani 1 1 d . . . . .
H22A H 0.679349 0.780590 0.784624 0.021 Uiso 1 1 calc R U . . .
H22B H 0.724826 0.792980 0.834794 0.021 Uiso 1 1 calc R U . . .
C23 C 0.61613(11) 0.66488(13) 0.81001(7) 0.0153(4) Uani 1 1 d . . . . .
C24 C 0.68090(11) 0.68524(13) 0.82696(7) 0.0157(4) Uani 1 1 d . . . . .
C25 C 0.71742(11) 0.63988(13) 0.86233(8) 0.0181(4) Uani 1 1 d . . . . .
H25 H 0.761748 0.652936 0.874368 0.022 Uiso 1 1 calc R U . . .
C26 C 0.69103(11) 0.57632(13) 0.88045(8) 0.0183(5) Uani 1 1 d . . . . .
C27 C 0.62576(11) 0.55712(13) 0.86143(8) 0.0174(4) Uani 1 1 d . . . . .
H27 H 0.607097 0.513518 0.873172 0.021 Uiso 1 1 calc R U . . .
C28 C 0.58776(11) 0.59989(13) 0.82603(7) 0.0163(4) Uani 1 1 d . . . . .
C29 C 0.73147(12) 0.52804(14) 0.91991(8) 0.0242(5) Uani 1 1 d . . . . .
C30 C 0.80381(15) 0.5506(2) 0.93030(12) 0.0466(8) Uani 1 1 d . . . . .
H30A H 0.808684 0.604069 0.941499 0.070 Uiso 1 1 calc R U . . .
H30B H 0.820593 0.546147 0.902098 0.070 Uiso 1 1 calc R U . . .
H30C H 0.828351 0.515906 0.953935 0.070 Uiso 1 1 calc R U . . .
C31 C 0.7308(2) 0.44304(19) 0.90586(15) 0.0667(12) Uani 1 1 d . . . . .
H31A H 0.758919 0.413250 0.930434 0.100 Uiso 1 1 calc R U . . .
H31B H 0.746752 0.438208 0.877361 0.100 Uiso 1 1 calc R U . . .
H31C H 0.686128 0.423065 0.900765 0.100 Uiso 1 1 calc R U . . .
C32 C 0.70428(19) 0.5379(3) 0.96208(11) 0.0717(14) Uani 1 1 d . . . . .
H32A H 0.703930 0.592957 0.969916 0.108 Uiso 1 1 calc R U . . .
H32B H 0.731402 0.509519 0.987824 0.108 Uiso 1 1 calc R U . . .
H32C H 0.659696 0.517617 0.956141 0.108 Uiso 1 1 calc R U . . .
C33 C 0.51759(10) 0.57950(13) 0.80455(8) 0.0162(4) Uani 1 1 d . . . . .
H33A H 0.510521 0.523761 0.809452 0.019 Uiso 1 1 calc R U . . .
H33B H 0.509382 0.588744 0.770889 0.019 Uiso 1 1 calc R U . . .
C34 C 0.43522(10) 0.69085(13) 0.80304(7) 0.0142(4) Uani 1 1 d . . . . .
C35 C 0.46931(10) 0.62657(13) 0.82477(7) 0.0152(4) Uani 1 1 d . . . . .
C36 C 0.46029(11) 0.60484(13) 0.86814(8) 0.0173(4) Uani 1 1 d . . . . .
H36 H 0.483194 0.560940 0.882633 0.021 Uiso 1 1 calc R U . . .
C37 C 0.41925(11) 0.64452(13) 0.89123(7) 0.0174(4) Uani 1 1 d . . . . .
C38 C 0.38626(11) 0.70791(13) 0.86869(8) 0.0172(4) Uani 1 1 d . . . . .
H38 H 0.357698 0.735946 0.883480 0.021 Uiso 1 1 calc R U . . .
C39 C 0.39327(11) 0.73218(13) 0.82527(7) 0.0160(4) Uani 1 1 d . . . . .
C40 C 0.41276(12) 0.61961(14) 0.93977(8) 0.0233(5) Uani 1 1 d D U . . .
C41 C 0.4825(2) 0.6075(4) 0.97012(14) 0.0431(13) Uani 0.690(7) 1 d D U P B 1
H41A H 0.506087 0.569739 0.955274 0.065 Uiso 0.690(7) 1 calc R U P B 1
H41B H 0.506022 0.656838 0.973602 0.065 Uiso 0.690(7) 1 calc R U P B 1
H41C H 0.479222 0.588208 1.000570 0.065 Uiso 0.690(7) 1 calc R U P B 1
C42 C 0.3792(3) 0.5410(3) 0.93611(15) 0.0443(14) Uani 0.690(7) 1 d D U P B 1
H42A H 0.403126 0.504347 0.920755 0.066 Uiso 0.690(7) 1 calc R U P B 1
H42B H 0.378555 0.521939 0.967077 0.066 Uiso 0.690(7) 1 calc R U P B 1
H42C H 0.334465 0.546096 0.918133 0.066 Uiso 0.690(7) 1 calc R U P B 1
C43 C 0.3778(4) 0.6772(3) 0.96300(17) 0.0503(16) Uani 0.690(7) 1 d D U P B 1
H43A H 0.400331 0.727114 0.964904 0.075 Uiso 0.690(7) 1 calc R U P B 1
H43B H 0.333023 0.683175 0.945204 0.075 Uiso 0.690(7) 1 calc R U P B 1
H43C H 0.377113 0.659019 0.994147 0.075 Uiso 0.690(7) 1 calc R U P B 1
C41X C 0.4558(6) 0.5584(7) 0.9619(3) 0.046(3) Uani 0.310(7) 1 d D U P B 2
H41D H 0.447200 0.547714 0.992421 0.070 Uiso 0.310(7) 1 calc R U P B 2
H41E H 0.448127 0.511487 0.942980 0.070 Uiso 0.310(7) 1 calc R U P B 2
H41F H 0.501257 0.574819 0.965244 0.070 Uiso 0.310(7) 1 calc R U P B 2
C42X C 0.3396(5) 0.5952(8) 0.9360(3) 0.052(3) Uani 0.310(7) 1 d D U P B 2
H42D H 0.310835 0.636739 0.921078 0.078 Uiso 0.310(7) 1 calc R U P B 2
H42E H 0.330469 0.547772 0.917697 0.078 Uiso 0.310(7) 1 calc R U P B 2
H42F H 0.331986 0.586032 0.966987 0.078 Uiso 0.310(7) 1 calc R U P B 2
C43X C 0.4201(6) 0.6929(5) 0.9713(3) 0.033(2) Uani 0.310(7) 1 d D U P B 2
H43D H 0.390783 0.733642 0.955941 0.049 Uiso 0.310(7) 1 calc R U P B 2
H43E H 0.408854 0.679666 1.000689 0.049 Uiso 0.310(7) 1 calc R U P B 2
H43F H 0.465197 0.711388 0.976994 0.049 Uiso 0.310(7) 1 calc R U P B 2
C44 C 0.35791(11) 0.80554(13) 0.80574(7) 0.0166(4) Uani 1 1 d . . . . .
H44A H 0.382231 0.829147 0.784188 0.020 Uiso 1 1 calc R U . . .
H44B H 0.359465 0.842470 0.831445 0.020 Uiso 1 1 calc R U . . .
C45 C 0.26895(11) 0.73889(13) 0.74685(7) 0.0162(4) Uani 1 1 d . . . . .
C46 C 0.28700(11) 0.79632(13) 0.78048(7) 0.0166(4) Uani 1 1 d . . . . .
C47 C 0.23973(11) 0.84944(14) 0.78608(8) 0.0212(5) Uani 1 1 d . . . . .
H47 H 0.250981 0.888830 0.808729 0.025 Uiso 1 1 calc R U . . .
C48 C 0.17573(12) 0.84680(16) 0.75932(9) 0.0280(6) Uani 1 1 d . . . . .
C49 C 0.16003(12) 0.78715(15) 0.72713(8) 0.0236(5) Uani 1 1 d . . . . .
H49 H 0.116718 0.783539 0.709372 0.028 Uiso 1 1 calc R U . . .
C50 C 0.20581(11) 0.73280(13) 0.72022(8) 0.0181(5) Uani 1 1 d . . . . .
C51 C 0.12568(14) 0.9088(2) 0.76413(13) 0.0550(9) Uani 1 1 d D U . . .
C52 C 0.1528(4) 0.9780(4) 0.7925(3) 0.0455(18) Uani 0.513(6) 1 d D U P C 1
H52A H 0.197380 0.987784 0.789028 0.068 Uiso 0.513(6) 1 calc R U P C 1
H52B H 0.125600 1.023345 0.781962 0.068 Uiso 0.513(6) 1 calc R U P C 1
H52C H 0.153041 0.968018 0.825015 0.068 Uiso 0.513(6) 1 calc R U P C 1
C53 C 0.0611(4) 0.8822(6) 0.7631(3) 0.050(2) Uani 0.513(6) 1 d D U P C 1
H53A H 0.051757 0.836795 0.742963 0.075 Uiso 0.513(6) 1 calc R U P C 1
H53B H 0.057272 0.868036 0.794390 0.075 Uiso 0.513(6) 1 calc R U P C 1
H53C H 0.029831 0.923362 0.751338 0.075 Uiso 0.513(6) 1 calc R U P C 1
C54 C 0.1136(3) 0.9558(4) 0.7109(2) 0.0485(16) Uani 0.513(6) 1 d D U P C 1
H54A H 0.155042 0.977574 0.706766 0.073 Uiso 0.513(6) 1 calc R U P C 1
H54B H 0.097301 0.918681 0.686133 0.073 Uiso 0.513(6) 1 calc R U P C 1
H54C H 0.081793 0.997561 0.709881 0.073 Uiso 0.513(6) 1 calc R U P C 1
C52X C 0.1490(4) 0.9848(4) 0.7659(3) 0.0461(18) Uani 0.487(6) 1 d D U P C 2
H52D H 0.194428 0.985982 0.783024 0.069 Uiso 0.487(6) 1 calc R U P C 2
H52E H 0.146477 1.003793 0.734440 0.069 Uiso 0.487(6) 1 calc R U P C 2
H52F H 0.122472 1.017834 0.781356 0.069 Uiso 0.487(6) 1 calc R U P C 2
C53X C 0.1170(3) 0.8915(4) 0.8206(2) 0.0418(15) Uani 0.487(6) 1 d D U P C 2
H53D H 0.100597 0.838793 0.822752 0.063 Uiso 0.487(6) 1 calc R U P C 2
H53E H 0.159350 0.897145 0.841951 0.063 Uiso 0.487(6) 1 calc R U P C 2
H53F H 0.086099 0.928734 0.828628 0.063 Uiso 0.487(6) 1 calc R U P C 2
C54X C 0.0578(3) 0.8898(6) 0.7401(3) 0.0394(18) Uani 0.487(6) 1 d D U P C 2
H54D H 0.050352 0.834091 0.742502 0.059 Uiso 0.487(6) 1 calc R U P C 2
H54E H 0.027097 0.918393 0.754427 0.059 Uiso 0.487(6) 1 calc R U P C 2
H54F H 0.051102 0.904352 0.707511 0.059 Uiso 0.487(6) 1 calc R U P C 2
C55 C 0.18939(11) 0.67039(14) 0.68372(8) 0.0190(5) Uani 1 1 d . . . . .
H55A H 0.146837 0.647208 0.685222 0.023 Uiso 1 1 calc R U . . .
H55B H 0.222708 0.629060 0.690676 0.023 Uiso 1 1 calc R U . . .
C56 C 0.24193(11) 0.71636(13) 0.61802(8) 0.0173(4) Uani 1 1 d . . . . .
C57 C 0.18611(11) 0.69976(13) 0.63506(8) 0.0183(5) Uani 1 1 d . . . . .
C58 C 0.12540(11) 0.71031(15) 0.60548(8) 0.0239(5) Uani 1 1 d . . . . .
H58 H 0.087295 0.699271 0.616614 0.029 Uiso 1 1 calc R U . . .
C59 C 0.11841(12) 0.73636(17) 0.56029(9) 0.0285(6) Uani 1 1 d . . . . .
C60 C 0.17501(12) 0.75316(15) 0.54487(8) 0.0240(5) Uani 1 1 d . . . . .
H60 H 0.171237 0.771765 0.514302 0.029 Uiso 1 1 calc R U . . .
C61 C 0.23653(11) 0.74358(13) 0.57270(8) 0.0178(5) Uani 1 1 d . . . . .
C62 C 0.05201(14) 0.7480(2) 0.52744(10) 0.0418(8) Uani 1 1 d . . . . .
C63 C 0.04386(16) 0.8335(3) 0.51270(13) 0.0595(11) Uani 1 1 d . . . . .
H63A H 0.046651 0.866180 0.540049 0.089 Uiso 1 1 calc R U . . .
H63B H 0.001299 0.840833 0.491796 0.089 Uiso 1 1 calc R U . . .
H63C H 0.078426 0.848050 0.496876 0.089 Uiso 1 1 calc R U . . .
C64 C -0.00420(14) 0.7248(3) 0.55009(11) 0.0572(11) Uani 1 1 d . . . . .
H64A H -0.001394 0.669351 0.557151 0.086 Uiso 1 1 calc R U . . .
H64B H -0.045862 0.735961 0.528912 0.086 Uiso 1 1 calc R U . . .
H64C H -0.001231 0.754303 0.578653 0.086 Uiso 1 1 calc R U . . .
C65 C 0.04892(16) 0.6967(3) 0.48478(11) 0.0594(11) Uani 1 1 d . . . . .
H65A H 0.082959 0.712623 0.468795 0.089 Uiso 1 1 calc R U . . .
H65B H 0.006118 0.702261 0.463925 0.089 Uiso 1 1 calc R U . . .
H65C H 0.055728 0.642548 0.494399 0.089 Uiso 1 1 calc R U . . .
C66 C 0.29649(11) 0.76113(13) 0.55443(8) 0.0186(5) Uani 1 1 d . . . . .
H66A H 0.329259 0.786227 0.579105 0.022 Uiso 1 1 calc R U . . .
H66B H 0.284820 0.798363 0.528617 0.022 Uiso 1 1 calc R U . . .
C67 C 0.39160(11) 0.67132(13) 0.55441(7) 0.0152(4) Uani 1 1 d . . . . .
C68 C 0.32673(11) 0.69009(13) 0.53771(7) 0.0158(4) Uani 1 1 d . . . . .
C69 C 0.29040(11) 0.64285(14) 0.50313(7) 0.0188(5) Uani 1 1 d . . . . .
H69 H 0.245875 0.654933 0.491064 0.023 Uiso 1 1 calc R U . . .
C70 C 0.31744(11) 0.57888(14) 0.48591(7) 0.0180(5) Uani 1 1 d . . . . .
C71 C 0.38321(11) 0.56199(13) 0.50439(8) 0.0179(4) Uani 1 1 d . . . . .
H71 H 0.402361 0.518183 0.493235 0.021 Uiso 1 1 calc R U . . .
C72 C 0.42101(11) 0.60730(13) 0.53840(7) 0.0162(4) Uani 1 1 d . . . . .
C73 C 0.27869(11) 0.53115(14) 0.44537(8) 0.0217(5) Uani 1 1 d . . . . .
C74 C 0.20530(14) 0.5399(2) 0.44072(13) 0.0550(10) Uani 1 1 d . . . . .
H74A H 0.182304 0.505263 0.416449 0.083 Uiso 1 1 calc R U . . .
H74B H 0.192559 0.593574 0.432660 0.083 Uiso 1 1 calc R U . . .
H74C H 0.193918 0.526561 0.470054 0.083 Uiso 1 1 calc R U . . .
C75 C 0.29553(19) 0.44585(17) 0.45100(12) 0.0519(10) Uani 1 1 d . . . . .
H75A H 0.267491 0.416428 0.426180 0.078 Uiso 1 1 calc R U . . .
H75B H 0.288733 0.427751 0.480870 0.078 Uiso 1 1 calc R U . . .
H75C H 0.341248 0.438236 0.449584 0.078 Uiso 1 1 calc R U . . .
C76 C 0.29691(17) 0.5608(2) 0.40166(9) 0.0457(8) Uani 1 1 d . . . . .
H76A H 0.343834 0.554180 0.404116 0.069 Uiso 1 1 calc R U . . .
H76B H 0.285706 0.615791 0.397598 0.069 Uiso 1 1 calc R U . . .
H76C H 0.272918 0.531528 0.375072 0.069 Uiso 1 1 calc R U . . .
C77 C 0.49269(10) 0.59263(13) 0.55733(8) 0.0161(4) Uani 1 1 d . . . . .
H77A H 0.503252 0.538867 0.550020 0.019 Uiso 1 1 calc R U . . .
H77B H 0.502258 0.598073 0.591317 0.019 Uiso 1 1 calc R U . . .
C78 C 0.56918(10) 0.71005(13) 0.56174(7) 0.0141(4) Uani 1 1 d . . . . .
C79 C 0.53547(10) 0.64829(13) 0.53750(7) 0.0147(4) Uani 1 1 d . . . . .
C80 C 0.54148(11) 0.63576(13) 0.49207(8) 0.0172(4) Uani 1 1 d . . . . .
H80 H 0.517184 0.594915 0.475038 0.021 Uiso 1 1 calc R U . . .
C81 C 0.58129(11) 0.68028(13) 0.47080(7) 0.0173(4) Uani 1 1 d . . . . .
C82 C 0.61494(11) 0.74088(13) 0.49667(8) 0.0164(4) Uani 1 1 d . . . . .
H82 H 0.642746 0.772222 0.483006 0.020 Uiso 1 1 calc R U . . .
C83 C 0.60960(10) 0.75741(13) 0.54149(7) 0.0153(4) Uani 1 1 d . . . . .
C84 C 0.58803(13) 0.66542(14) 0.42105(8) 0.0220(5) Uani 1 1 d . . . . .
C85 C 0.56519(14) 0.73570(15) 0.39174(8) 0.0292(6) Uani 1 1 d . . . . .
H85A H 0.568264 0.725485 0.359822 0.044 Uiso 1 1 calc R U . . .
H85B H 0.592664 0.780172 0.403662 0.044 Uiso 1 1 calc R U . . .
H85C H 0.519836 0.747045 0.392700 0.044 Uiso 1 1 calc R U . . .
C86 C 0.5507(3) 0.5955(2) 0.39974(11) 0.0743(15) Uani 1 1 d . . . . .
H86A H 0.503935 0.604701 0.396366 0.111 Uiso 1 1 calc R U . . .
H86B H 0.563764 0.550416 0.419618 0.111 Uiso 1 1 calc R U . . .
H86C H 0.560186 0.585846 0.369347 0.111 Uiso 1 1 calc R U . . .
C87 C 0.66076(18) 0.6542(3) 0.42066(11) 0.0701(14) Uani 1 1 d . . . . .
H87A H 0.677970 0.609849 0.440127 0.105 Uiso 1 1 calc R U . . .
H87B H 0.685088 0.700895 0.432607 0.105 Uiso 1 1 calc R U . . .
H87C H 0.665386 0.644604 0.389011 0.105 Uiso 1 1 calc R U . . .
C88 C 0.64542(11) 0.82770(13) 0.56564(7) 0.0172(4) Uani 1 1 d . . . . .
H88A H 0.622088 0.845580 0.589307 0.021 Uiso 1 1 calc R U . . .
H88B H 0.642776 0.869748 0.542662 0.021 Uiso 1 1 calc R U . . .
N1 N 0.65577(9) 0.83685(12) 0.67619(6) 0.0197(4) Uani 1 1 d . . . . .
C89 C 0.65939(12) 0.89869(15) 0.69014(8) 0.0227(5) Uani 1 1 d . . . . .
C90 C 0.66354(15) 0.97769(16) 0.70800(11) 0.0376(7) Uani 1 1 d . . . . .
H90A H 0.631724 1.010348 0.687468 0.056 Uiso 1 1 calc R U . . .
H90B H 0.707506 0.997976 0.709613 0.056 Uiso 1 1 calc R U . . .
H90C H 0.654163 0.977762 0.738913 0.056 Uiso 1 1 calc R U . . .
N2 N 0.34617(9) 0.82969(12) 0.69780(6) 0.0187(4) Uani 1 1 d . . . . .
C91 C 0.33319(12) 0.89166(15) 0.70644(8) 0.0234(5) Uani 1 1 d . . . . .
C92 C 0.31727(18) 0.96834(16) 0.72140(10) 0.0405(7) Uani 1 1 d . . . . .
H92A H 0.292570 0.963098 0.745669 0.061 Uiso 1 1 calc R U . . .
H92B H 0.290967 0.996358 0.695149 0.061 Uiso 1 1 calc R U . . .
H92C H 0.357577 0.997074 0.733412 0.061 Uiso 1 1 calc R U . . .
N3 N 0.17826(18) 0.7239(2) 0.92044(12) 0.0692(10) Uani 1 1 d . . . . .
C93 C 0.18655(16) 0.70318(19) 0.88604(12) 0.0428(7) Uani 1 1 d . . . . .
C94 C 0.19696(16) 0.6773(2) 0.84172(11) 0.0456(8) Uani 1 1 d . . . . .
H94A H 0.190788 0.720870 0.820086 0.068 Uiso 1 1 calc R U . . .
H94B H 0.165713 0.636252 0.829656 0.068 Uiso 1 1 calc R U . . .
H94C H 0.241424 0.657264 0.845490 0.068 Uiso 1 1 calc R U . . .
N4 N 0.2246(3) 0.4580(2) 0.66377(15) 0.0952(14) Uani 1 1 d . . . . .
C95 C 0.2354(2) 0.4863(2) 0.63164(15) 0.0637(11) Uani 1 1 d . . . . .
C96 C 0.2493(2) 0.52278(19) 0.59146(11) 0.0528(9) Uani 1 1 d . . . . .
H96A H 0.244314 0.485010 0.566321 0.079 Uiso 1 1 calc R U . . .
H96B H 0.294151 0.542380 0.598560 0.079 Uiso 1 1 calc R U . . .
H96C H 0.219054 0.565878 0.582077 0.079 Uiso 1 1 calc R U . . .
N5 N 0.84017(17) 0.7151(3) 0.44036(12) 0.0924(15) Uani 1 1 d . . . . .
C97 C 0.82728(15) 0.7117(2) 0.47505(11) 0.0423(7) Uani 1 1 d . . . . .
C98 C 0.81239(16) 0.7056(2) 0.52014(12) 0.0480(8) Uani 1 1 d . . . . .
H98A H 0.834033 0.659854 0.535993 0.072 Uiso 1 1 calc R U . . .
H98B H 0.765159 0.700748 0.516856 0.072 Uiso 1 1 calc R U . . .
H98C H 0.827869 0.752038 0.538159 0.072 Uiso 1 1 calc R U . . .
N6 N 0.1114(4) 0.5375(3) 0.7529(2) 0.142(3) Uani 1 1 d . U . . .
C99 C 0.1335(2) 0.4774(2) 0.75389(15) 0.0647(11) Uani 1 1 d . U . . .
C100 C 0.1595(2) 0.4021(2) 0.75462(14) 0.0605(10) Uani 1 1 d . U . . .
H10G H 0.123925 0.364535 0.746794 0.091 Uiso 1 1 calc R U . . .
H10H H 0.185578 0.390860 0.785503 0.091 Uiso 1 1 calc R U . . .
H10I H 0.187237 0.398562 0.732078 0.091 Uiso 1 1 calc R U . . .
N7 N -0.0011(2) 0.6946(5) 0.6803(2) 0.118(2) Uani 1 1 d . U . . .
C101 C -0.0055(3) 0.6323(6) 0.6669(2) 0.106(2) Uani 1 1 d . U . . .
C102 C 0.0014(5) 0.5538(5) 0.6503(3) 0.177(4) Uani 1 1 d . U . . .
H10J H 0.045827 0.546411 0.645814 0.266 Uiso 1 1 calc R U . . .
H10K H -0.029752 0.545957 0.620910 0.266 Uiso 1 1 calc R U . . .
H10L H -0.007294 0.516333 0.672998 0.266 Uiso 1 1 calc R U . . .
N8 N 0.0745(3) 0.4583(4) 0.4750(3) 0.146(2) Uani 1 1 d . . . . .
C103 C 0.0776(3) 0.4630(4) 0.5161(3) 0.1036(19) Uani 1 1 d . . . . .
C104 C 0.0773(4) 0.4691(5) 0.5652(3) 0.138(3) Uani 1 1 d . . . . .
H10M H 0.032589 0.463579 0.569411 0.207 Uiso 1 1 calc R U . . .
H10N H 0.094604 0.519624 0.576801 0.207 Uiso 1 1 calc R U . . .
H10O H 0.104548 0.427987 0.582156 0.207 Uiso 1 1 calc R U . . .

loop_
_atom_site_aniso_label
_atom_site_aniso_U_11
_atom_site_aniso_U_22
_atom_site_aniso_U_33
_atom_site_aniso_U_23
_atom_site_aniso_U_13
_atom_site_aniso_U_12
Ti1 0.01412(19) 0.0188(2) 0.01042(18) -0.00028(15) 0.00265(15) 0.00083(15)
Ti2 0.01425(19) 0.01530(19) 0.00913(18) -0.00053(14) 0.00274(15) 0.00035(14)
Ti3 0.01458(19) 0.01732(19) 0.00951(18) -0.00012(14) 0.00293(15) -0.00035(15)
Ti4 0.01382(19) 0.0186(2) 0.01106(18) -0.00056(15) 0.00287(15) 0.00018(15)
Br1 0.02889(14) 0.02109(13) 0.02328(13) 0.00483(9) -0.00054(10) -0.00282(10)
Br2 0.02631(13) 0.01603(12) 0.02203(13) 0.00095(9) 0.00563(10) 0.00110(9)
Br3 0.02923(13) 0.01802(12) 0.01772(12) -0.00174(9) 0.00400(10) -0.00042(9)
Br4 0.02936(14) 0.02196(13) 0.02094(13) -0.00380(9) 0.00139(10) 0.00677(10)
O1 0.0171(8) 0.0188(8) 0.0138(7) -0.0004(6) 0.0043(6) -0.0004(6)
O2 0.0164(8) 0.0234(8) 0.0132(7) -0.0008(6) 0.0026(6) 0.0008(6)
O3 0.0163(7) 0.0199(8) 0.0122(7) 0.0012(6) 0.0032(6) -0.0006(6)
O4 0.0168(7) 0.0197(8) 0.0097(7) 0.0002(6) 0.0030(6) 0.0002(6)
O5 0.0166(7) 0.0184(8) 0.0149(7) -0.0011(6) 0.0050(6) 0.0013(6)
O6 0.0155(7) 0.0210(8) 0.0148(7) -0.0006(6) 0.0025(6) 0.0008(6)
O7 0.0167(7) 0.0186(8) 0.0119(7) -0.0016(6) 0.0031(6) 0.0011(6)
O8 0.0169(7) 0.0188(8) 0.0100(7) -0.0007(6) 0.0038(6) 0.0000(6)
O9 0.0163(8) 0.0252(8) 0.0107(7) -0.0007(6) 0.0025(6) 0.0007(6)
O10 0.0156(8) 0.0260(8) 0.0115(7) 0.0004(6) 0.0025(6) -0.0006(6)
C1 0.0167(11) 0.0220(11) 0.0130(10) -0.0016(9) 0.0053(8) -0.0005(9)
C2 0.0187(11) 0.0227(11) 0.0117(10) -0.0023(9) 0.0035(8) -0.0017(9)
C3 0.0228(12) 0.0246(12) 0.0152(11) 0.0021(9) 0.0038(9) -0.0030(10)
C4 0.0218(12) 0.0307(13) 0.0168(11) -0.0004(10) 0.0042(9) -0.0073(10)
C5 0.0172(11) 0.0341(14) 0.0147(11) -0.0011(10) 0.0036(9) -0.0024(10)
C6 0.0204(11) 0.0266(12) 0.0110(10) -0.0011(9) 0.0046(9) 0.0011(9)
C7 0.0219(12) 0.0410(15) 0.0248(13) 0.0078(11) 0.0000(10) -0.0092(11)
C8 0.0266(15) 0.051(2) 0.0381(17) 0.0093(15) -0.0019(13) -0.0159(14)
C9 0.0387(18) 0.0327(17) 0.062(3) 0.0008(15) 0.0046(17) -0.0141(13)
C10 0.0312(17) 0.067(2) 0.0311(16) 0.0109(15) 0.0080(13) -0.0181(16)
C8X 0.037(15) 0.058(16) 0.033(7) 0.004(7) -0.009(8) -0.021(12)
C9X 0.029(8) 0.029(7) 0.029(9) 0.002(6) 0.002(7) -0.017(6)
C10X 0.033(13) 0.060(15) 0.054(14) 0.014(12) 0.017(11) -0.001(10)
C11 0.0184(11) 0.0257(12) 0.0143(11) 0.0002(9) 0.0042(9) 0.0030(9)
C12 0.0150(10) 0.0187(11) 0.0150(11) 0.0022(9) 0.0013(8) 0.0000(8)
C13 0.0195(11) 0.0195(11) 0.0138(11) 0.0021(9) 0.0030(9) 0.0005(9)
C14 0.0168(11) 0.0271(12) 0.0174(11) 0.0028(9) 0.0044(9) 0.0018(9)
C15 0.0182(11) 0.0313(13) 0.0175(11) 0.0019(10) 0.0026(9) -0.0016(10)
C16 0.0200(11) 0.0307(13) 0.0138(11) -0.0011(9) 0.0030(9) -0.0039(10)
C17 0.0192(11) 0.0192(11) 0.0136(10) 0.0016(9) 0.0035(9) -0.0023(9)
C18 0.0189(12) 0.0587(19) 0.0185(12) 0.0000(12) 0.0018(10) -0.0005(12)
C19 0.0265(14) 0.091(3) 0.0247(14) 0.0177(16) -0.0003(12) 0.0101(16)
C20 0.0234(14) 0.078(2) 0.0310(15) -0.0190(15) 0.0036(12) -0.0140(15)
C21 0.0171(12) 0.070(2) 0.0261(14) -0.0010(14) -0.0001(10) 0.0052(13)
C22 0.0194(11) 0.0197(11) 0.0134(10) -0.0005(9) 0.0046(9) -0.0020(9)
C23 0.0175(10) 0.0187(11) 0.0097(10) -0.0002(8) 0.0032(8) 0.0027(9)
C24 0.0189(11) 0.0181(11) 0.0106(10) -0.0016(8) 0.0042(8) 0.0005(9)
C25 0.0178(11) 0.0219(12) 0.0137(10) -0.0012(9) 0.0016(8) -0.0011(9)
C26 0.0225(11) 0.0189(11) 0.0130(10) 0.0001(9) 0.0027(9) 0.0017(9)
C27 0.0207(11) 0.0165(11) 0.0159(11) 0.0005(9) 0.0059(9) -0.0001(9)
C28 0.0179(11) 0.0175(11) 0.0141(10) -0.0029(8) 0.0050(9) 0.0006(9)
C29 0.0262(13) 0.0226(12) 0.0203(12) 0.0062(10) -0.0026(10) -0.0011(10)
C30 0.0310(15) 0.059(2) 0.0439(18) 0.0256(16) -0.0052(13) 0.0012(14)
C31 0.079(3) 0.0300(17) 0.068(3) 0.0101(17) -0.036(2) 0.0066(17)
C32 0.058(2) 0.135(4) 0.0248(16) 0.032(2) 0.0138(16) 0.039(2)
C33 0.0165(11) 0.0164(11) 0.0162(11) -0.0018(8) 0.0049(9) -0.0005(9)
C34 0.0148(10) 0.0188(11) 0.0090(10) -0.0004(8) 0.0027(8) -0.0032(8)
C35 0.0139(10) 0.0167(11) 0.0148(10) -0.0027(8) 0.0026(8) -0.0034(8)
C36 0.0186(11) 0.0158(11) 0.0169(11) 0.0014(9) 0.0027(9) -0.0013(9)
C37 0.0211(11) 0.0185(11) 0.0130(11) -0.0008(9) 0.0043(9) -0.0038(9)
C38 0.0177(11) 0.0203(11) 0.0146(11) -0.0019(9) 0.0058(9) -0.0003(9)
C39 0.0161(10) 0.0182(11) 0.0132(10) -0.0028(9) 0.0019(8) -0.0018(9)
C40 0.0323(13) 0.0241(12) 0.0155(11) 0.0024(9) 0.0096(10) -0.0012(10)
C41 0.041(2) 0.074(4) 0.0138(19) 0.013(2) 0.0034(16) -0.003(2)
C42 0.064(3) 0.045(2) 0.030(2) 0.0031(19) 0.022(2) -0.024(2)
C43 0.087(4) 0.048(3) 0.026(2) 0.014(2) 0.034(3) 0.029(3)
C41X 0.075(7) 0.044(5) 0.028(5) 0.015(4) 0.028(5) 0.029(5)
C42X 0.046(4) 0.083(8) 0.029(5) 0.011(5) 0.013(4) -0.029(5)
C43X 0.056(6) 0.029(4) 0.013(4) 0.002(3) 0.010(4) 0.003(4)
C44 0.0184(11) 0.0174(11) 0.0139(10) -0.0010(8) 0.0030(8) 0.0007(9)
C45 0.0179(11) 0.0178(11) 0.0141(10) 0.0012(8) 0.0061(9) 0.0002(9)
C46 0.0178(11) 0.0191(11) 0.0132(10) 0.0010(8) 0.0042(8) -0.0007(9)
C47 0.0206(11) 0.0228(12) 0.0201(12) -0.0064(9) 0.0042(9) 0.0009(9)
C48 0.0201(12) 0.0308(14) 0.0313(14) -0.0124(11) 0.0014(10) 0.0039(10)
C49 0.0163(11) 0.0297(13) 0.0234(12) -0.0067(10) 0.0017(9) 0.0005(10)
C50 0.0189(11) 0.0211(11) 0.0148(11) 0.0003(9) 0.0049(9) -0.0014(9)
C51 0.0266(14) 0.0465(18) 0.083(2) -0.0371(17) -0.0067(15) 0.0125(13)
C52 0.037(3) 0.033(3) 0.062(4) -0.016(3) 0.002(4) 0.017(2)
C53 0.034(3) 0.046(4) 0.076(6) -0.016(5) 0.024(4) 0.012(3)
C54 0.040(3) 0.034(3) 0.066(3) -0.011(3) -0.001(3) 0.014(3)
C52X 0.030(3) 0.033(3) 0.073(5) -0.006(4) 0.007(4) 0.015(2)
C53X 0.020(3) 0.048(4) 0.057(3) -0.022(3) 0.008(2) 0.008(2)
C54X 0.023(3) 0.043(4) 0.053(4) -0.009(4) 0.009(3) 0.014(2)
C55 0.0188(11) 0.0224(12) 0.0158(11) -0.0025(9) 0.0039(9) -0.0018(9)
C56 0.0168(11) 0.0188(11) 0.0152(11) -0.0034(9) 0.0014(9) 0.0020(9)
C57 0.0186(11) 0.0200(11) 0.0157(11) -0.0031(9) 0.0023(9) 0.0005(9)
C58 0.0168(11) 0.0367(14) 0.0187(12) -0.0036(10) 0.0050(9) 0.0003(10)
C59 0.0195(12) 0.0452(16) 0.0199(12) -0.0026(11) 0.0024(10) 0.0043(11)
C60 0.0213(12) 0.0356(14) 0.0142(11) 0.0004(10) 0.0020(9) 0.0051(10)
C61 0.0187(11) 0.0186(11) 0.0154(11) -0.0036(9) 0.0025(9) 0.0025(9)
C62 0.0213(13) 0.081(2) 0.0226(14) 0.0042(14) 0.0029(11) 0.0045(14)
C63 0.0329(17) 0.098(3) 0.0460(19) 0.027(2) 0.0049(14) 0.0267(18)
C64 0.0181(14) 0.119(3) 0.0326(17) 0.0095(19) 0.0013(12) 0.0051(17)
C65 0.0289(16) 0.121(4) 0.0251(15) -0.0098(19) -0.0019(12) -0.0113(19)
C66 0.0200(11) 0.0206(11) 0.0148(11) -0.0001(9) 0.0029(9) 0.0026(9)
C67 0.0194(11) 0.0168(11) 0.0092(10) 0.0000(8) 0.0029(8) -0.0031(8)
C68 0.0184(11) 0.0189(11) 0.0109(10) 0.0016(8) 0.0047(8) 0.0005(9)
C69 0.0173(11) 0.0258(12) 0.0126(10) -0.0002(9) 0.0020(8) 0.0002(9)
C70 0.0203(11) 0.0222(12) 0.0110(10) -0.0012(9) 0.0026(9) -0.0026(9)
C71 0.0210(11) 0.0178(11) 0.0156(11) -0.0017(9) 0.0054(9) -0.0004(9)
C72 0.0182(11) 0.0173(11) 0.0139(10) 0.0022(8) 0.0054(9) -0.0002(8)
C73 0.0211(12) 0.0260(13) 0.0160(11) -0.0034(9) -0.0006(9) -0.0002(10)
C74 0.0246(15) 0.081(3) 0.055(2) -0.047(2) 0.0000(14) -0.0049(16)
C75 0.068(2) 0.0245(15) 0.0447(19) -0.0084(13) -0.0281(17) -0.0028(15)
C76 0.060(2) 0.060(2) 0.0144(13) -0.0063(13) 0.0015(13) -0.0218(17)
C77 0.0164(11) 0.0170(11) 0.0150(10) -0.0007(8) 0.0038(8) -0.0003(8)
C78 0.0157(10) 0.0191(11) 0.0072(9) 0.0002(8) 0.0021(8) 0.0036(8)
C79 0.0139(10) 0.0158(10) 0.0141(10) 0.0014(8) 0.0023(8) 0.0024(8)
C80 0.0201(11) 0.0161(11) 0.0148(11) -0.0016(8) 0.0027(9) 0.0026(9)
C81 0.0226(11) 0.0178(11) 0.0117(10) 0.0016(9) 0.0040(9) 0.0046(9)
C82 0.0179(11) 0.0178(11) 0.0144(10) 0.0041(8) 0.0056(9) 0.0025(9)
C83 0.0146(10) 0.0169(11) 0.0138(10) 0.0013(8) 0.0017(8) 0.0022(8)
C84 0.0370(14) 0.0201(12) 0.0110(11) 0.0010(9) 0.0098(10) 0.0048(10)
C85 0.0475(16) 0.0256(13) 0.0147(11) 0.0029(10) 0.0071(11) 0.0051(12)
C86 0.167(5) 0.044(2) 0.0219(16) -0.0177(14) 0.044(2) -0.053(3)
C87 0.061(2) 0.132(4) 0.0200(15) 0.0096(19) 0.0156(15) 0.062(3)
C88 0.0171(11) 0.0202(11) 0.0144(10) 0.0010(9) 0.0035(8) -0.0004(9)
N1 0.0177(9) 0.0260(11) 0.0157(9) 0.0006(8) 0.0044(7) -0.0006(8)
C89 0.0211(12) 0.0261(14) 0.0211(12) 0.0009(10) 0.0050(9) 0.0007(10)
C90 0.0407(16) 0.0253(14) 0.0457(17) -0.0087(12) 0.0074(13) -0.0005(12)
N2 0.0199(10) 0.0232(11) 0.0134(9) 0.0022(8) 0.0042(7) -0.0004(8)
C91 0.0276(13) 0.0279(14) 0.0154(11) 0.0024(10) 0.0063(10) -0.0053(10)
C92 0.075(2) 0.0209(13) 0.0318(15) -0.0003(11) 0.0253(15) 0.0002(14)
N3 0.069(2) 0.088(3) 0.051(2) -0.0225(18) 0.0143(17) -0.0114(19)
C93 0.0392(17) 0.0454(18) 0.0441(19) -0.0053(15) 0.0099(14) -0.0117(14)
C94 0.0434(18) 0.052(2) 0.0469(18) 0.0000(15) 0.0227(15) -0.0100(15)
N4 0.158(4) 0.058(2) 0.086(3) -0.003(2) 0.061(3) -0.007(3)
C95 0.102(3) 0.0352(19) 0.060(2) -0.0080(17) 0.030(2) -0.0013(19)
C96 0.085(3) 0.0354(17) 0.0388(18) -0.0042(14) 0.0148(17) 0.0120(17)
N5 0.0479(19) 0.187(5) 0.0421(19) 0.016(2) 0.0100(16) 0.004(2)
C97 0.0297(15) 0.059(2) 0.0388(18) 0.0008(15) 0.0082(13) 0.0013(14)
C98 0.0404(17) 0.062(2) 0.0470(19) -0.0146(16) 0.0209(15) -0.0119(15)
N6 0.253(7) 0.065(3) 0.145(5) 0.027(3) 0.123(5) 0.054(4)
C99 0.098(3) 0.0426(18) 0.065(2) 0.0018(18) 0.041(2) -0.0007(19)
C100 0.083(3) 0.0439(19) 0.058(2) 0.0002(17) 0.023(2) 0.0057(18)
N7 0.056(3) 0.203(6) 0.097(4) -0.004(4) 0.023(3) -0.001(4)
C101 0.068(3) 0.189(6) 0.064(4) 0.012(4) 0.019(3) -0.043(5)
C102 0.263(11) 0.170(6) 0.110(6) 0.001(5) 0.064(6) -0.121(8)
N8 0.144(6) 0.127(5) 0.183(7) 0.008(5) 0.073(6) -0.016(4)
C103 0.108(5) 0.087(4) 0.122(5) 0.002(4) 0.038(4) -0.005(3)
C104 0.120(6) 0.135(7) 0.157(7) -0.001(6) 0.026(5) -0.005(5)

loop_
_atom_type_symbol
_atom_type_description
_atom_type_scat_dispersion_real
_atom_type_scat_dispersion_imag
_atom_type_scat_source
C C 0.0181 0.0091 'International Tables Vol C Tables 4.2.6.8 and 6.1.1.4'
H H 0.0000 0.0000 'International Tables Vol C Tables 4.2.6.8 and 6.1.1.4'
N N 0.0311 0.0180 'International Tables Vol C Tables 4.2.6.8 and 6.1.1.4'
O O 0.0492 0.0322 'International Tables Vol C Tables 4.2.6.8 and 6.1.1.4'
Ti Ti 0.2191 1.8069 'International Tables Vol C Tables 4.2.6.8 and 6.1.1.4'
Br Br -0.6763 1.2805 'International Tables Vol C Tables 4.2.6.8 and 6.1.1.4'

loop_
_geom_angle_atom_site_label_1
_geom_angle_atom_site_label_2
_geom_angle_atom_site_label_3
_geom_angle
_geom_angle_site_symmetry_1
_geom_angle_site_symmetry_3
_geom_angle_publ_flag
O2 Ti1 O1 97.40(7) . . ?
O2 Ti1 O9 107.51(7) . . ?
O1 Ti1 O9 147.70(7) . . ?
O2 Ti1 O8 170.88(7) . . ?
O1 Ti1 O8 80.35(6) . . ?
O9 Ti1 O8 71.79(6) . . ?
O2 Ti1 N1 81.21(7) . . ?
O1 Ti1 N1 87.97(7) . . ?
O9 Ti1 N1 76.18(7) . . ?
O8 Ti1 N1 89.85(6) . . ?
O2 Ti1 Br1 97.03(5) . . ?
O1 Ti1 Br1 101.94(5) . . ?
O9 Ti1 Br1 95.20(5) . . ?
O8 Ti1 Br1 92.09(4) . . ?
N1 Ti1 Br1 170.09(5) . . ?
O7 Ti2 O10 97.39(7) . . ?
O7 Ti2 O8 96.03(7) . . ?
O10 Ti2 O8 146.05(7) . . ?
O7 Ti2 O9 149.38(7) . . ?
O10 Ti2 O9 76.61(6) . . ?
O8 Ti2 O9 75.99(6) . . ?
O7 Ti2 Br2 103.13(5) . . ?
O10 Ti2 Br2 105.26(5) . . ?
O8 Ti2 Br2 101.80(5) . . ?
O9 Ti2 Br2 107.42(5) . . ?
O7 Ti2 Ti3 134.18(5) . . ?
O10 Ti2 Ti3 39.98(5) . . ?
O8 Ti2 Ti3 113.13(5) . . ?
O9 Ti2 Ti3 37.62(4) . . ?
Br2 Ti2 Ti3 104.350(15) . . ?
O3 Ti3 O9 95.31(7) . . ?
O3 Ti3 O4 96.90(7) . . ?
O9 Ti3 O4 143.86(7) . . ?
O3 Ti3 O10 152.52(7) . . ?
O9 Ti3 O10 76.22(6) . . ?
O4 Ti3 O10 77.34(6) . . ?
O3 Ti3 Br3 102.98(5) . . ?
O9 Ti3 Br3 105.92(5) . . ?
O4 Ti3 Br3 104.23(5) . . ?
O10 Ti3 Br3 104.47(5) . . ?
O3 Ti3 Ti2 133.04(5) . . ?
O9 Ti3 Ti2 39.73(5) . . ?
O4 Ti3 Ti2 113.72(5) . . ?
O10 Ti3 Ti2 37.48(4) . . ?
Br3 Ti3 Ti2 102.788(16) . . ?
O6 Ti4 O5 98.60(7) . . ?
O6 Ti4 O10 106.86(7) . . ?
O5 Ti4 O10 147.42(7) . . ?
O6 Ti4 O4 172.33(7) . . ?
O5 Ti4 O4 80.01(6) . . ?
O10 Ti4 O4 72.03(6) . . ?
O6 Ti4 N2 83.52(7) . . ?
O5 Ti4 N2 85.68(7) . . ?
O10 Ti4 N2 77.52(7) . . ?
O4 Ti4 N2 88.85(6) . . ?
O6 Ti4 Br4 97.31(5) . . ?
O5 Ti4 Br4 102.48(5) . . ?
O10 Ti4 Br4 94.22(5) . . ?
O4 Ti4 Br4 90.36(4) . . ?
N2 Ti4 Br4 171.54(5) . . ?
C1 O1 Ti1 131.18(14) . . ?
C12 O2 Ti1 158.93(14) . . ?
C23 O3 Ti3 167.45(15) . . ?
C34 O4 Ti3 132.79(13) . . ?
C34 O4 Ti4 125.55(12) . . ?
Ti3 O4 Ti4 101.45(6) . . ?
C45 O5 Ti4 129.96(14) . . ?
C56 O6 Ti4 157.86(14) . . ?
C67 O7 Ti2 166.45(15) . . ?
C78 O8 Ti2 130.18(13) . . ?
C78 O8 Ti1 126.59(12) . . ?
Ti2 O8 Ti1 103.12(6) . . ?
Ti3 O9 Ti1 146.33(9) . . ?
Ti3 O9 Ti2 102.66(7) . . ?
Ti1 O9 Ti2 109.03(7) . . ?
Ti2 O10 Ti4 143.89(9) . . ?
Ti2 O10 Ti3 102.54(7) . . ?
Ti4 O10 Ti3 108.95(7) . . ?
O1 C1 C6 119.1(2) . . ?
O1 C1 C2 118.0(2) . . ?
C6 C1 C2 122.8(2) . . ?
C3 C2 C1 117.4(2) . . ?
C3 C2 C88 122.2(2) . . ?
C1 C2 C88 120.2(2) . . ?
C2 C3 C4 122.3(2) . . ?
C2 C3 H3 118.8 . . ?
C4 C3 H3 118.8 . . ?
C5 C4 C3 117.9(2) . . ?
C5 C4 C7 122.7(2) . . ?
C3 C4 C7 119.4(2) . . ?
C4 C5 C6 121.8(2) . . ?
C4 C5 H5 119.1 . . ?
C6 C5 H5 119.1 . . ?
C1 C6 C5 117.8(2) . . ?
C1 C6 C11 119.5(2) . . ?
C5 C6 C11 122.7(2) . . ?
C9 C7 C8 109.2(3) . . ?
C9 C7 C10 110.0(3) . . ?
C8 C7 C10 108.0(2) . . ?
C9 C7 C4 109.9(2) . . ?
C10X C7 C4 116.4(16) . . ?
C8 C7 C4 111.8(2) . . ?
C10 C7 C4 107.9(2) . . ?
C10X C7 C8X 110.5(18) . . ?
C4 C7 C8X 106.3(14) . . ?
C10X C7 C9X 108.6(15) . . ?
C4 C7 C9X 113.5(11) . . ?
C8X C7 C9X 100.4(15) . . ?
C7 C8 H8A 109.5 . . ?
C7 C8 H8B 109.5 . . ?
H8A C8 H8B 109.5 . . ?
C7 C8 H8C 109.5 . . ?
H8A C8 H8C 109.5 . . ?
H8B C8 H8C 109.5 . . ?
C7 C9 H9A 109.5 . . ?
C7 C9 H9B 109.5 . . ?
H9A C9 H9B 109.5 . . ?
C7 C9 H9C 109.5 . . ?
H9A C9 H9C 109.5 . . ?
H9B C9 H9C 109.5 . . ?
C7 C10 H10A 109.5 . . ?
C7 C10 H10B 109.5 . . ?
H10A C10 H10B 109.5 . . ?
C7 C10 H10C 109.5 . . ?
H10A C10 H10C 109.5 . . ?
H10B C10 H10C 109.5 . . ?
C7 C8X H8D 109.5 . . ?
C7 C8X H8E 109.5 . . ?
H8D C8X H8E 109.5 . . ?
C7 C8X H8F 109.5 . . ?
H8D C8X H8F 109.5 . . ?
H8E C8X H8F 109.5 . . ?
C7 C9X H9D 109.5 . . ?
C7 C9X H9E 109.5 . . ?
H9D C9X H9E 109.5 . . ?
C7 C9X H9F 109.5 . . ?
H9D C9X H9F 109.5 . . ?
H9E C9X H9F 109.5 . . ?
C7 C10X H10D 109.5 . . ?
C7 C10X H10E 109.5 . . ?
H10D C10X H10E 109.5 . . ?
C7 C10X H10F 109.5 . . ?
H10D C10X H10F 109.5 . . ?
H10E C10X H10F 109.5 . . ?
C6 C11 C13 114.15(19) . . ?
C6 C11 H11A 108.7 . . ?
C13 C11 H11A 108.7 . . ?
C6 C11 H11B 108.7 . . ?
C13 C11 H11B 108.7 . . ?
H11A C11 H11B 107.6 . . ?
O2 C12 C17 117.77(19) . . ?
O2 C12 C13 121.3(2) . . ?
C17 C12 C13 120.9(2) . . ?
C14 C13 C12 118.0(2) . . ?
C14 C13 C11 119.0(2) . . ?
C12 C13 C11 123.0(2) . . ?
C15 C14 C13 122.6(2) . . ?
C15 C14 H14 118.7 . . ?
C13 C14 H14 118.7 . . ?
C14 C15 C16 117.6(2) . . ?
C14 C15 C18 122.7(2) . . ?
C16 C15 C18 119.7(2) . . ?
C17 C16 C15 122.1(2) . . ?
C17 C16 H16 119.0 . . ?
C15 C16 H16 119.0 . . ?
C16 C17 C12 118.6(2) . . ?
C16 C17 C22 120.8(2) . . ?
C12 C17 C22 120.5(2) . . ?
C21 C18 C20 109.3(2) . . ?
C21 C18 C15 112.4(2) . . ?
C20 C18 C15 109.0(2) . . ?
C21 C18 C19 107.7(3) . . ?
C20 C18 C19 109.5(3) . . ?
C15 C18 C19 108.9(2) . . ?
C18 C19 H19A 109.5 . . ?
C18 C19 H19B 109.5 . . ?
H19A C19 H19B 109.5 . . ?
C18 C19 H19C 109.5 . . ?
H19A C19 H19C 109.5 . . ?
H19B C19 H19C 109.5 . . ?
C18 C20 H20A 109.5 . . ?
C18 C20 H20B 109.5 . . ?
H20A C20 H20B 109.5 . . ?
C18 C20 H20C 109.5 . . ?
H20A C20 H20C 109.5 . . ?
H20B C20 H20C 109.5 . . ?
C18 C21 H21A 109.5 . . ?
C18 C21 H21B 109.5 . . ?
H21A C21 H21B 109.5 . . ?
C18 C21 H21C 109.5 . . ?
H21A C21 H21C 109.5 . . ?
H21B C21 H21C 109.5 . . ?
C17 C22 C24 112.38(19) . . ?
C17 C22 H22A 109.1 . . ?
C24 C22 H22A 109.1 . . ?
C17 C22 H22B 109.1 . . ?
C24 C22 H22B 109.1 . . ?
H22A C22 H22B 107.9 . . ?
O3 C23 C24 119.9(2) . . ?
O3 C23 C28 117.70(19) . . ?
C24 C23 C28 122.4(2) . . ?
C23 C24 C25 117.7(2) . . ?
C23 C24 C22 122.4(2) . . ?
C25 C24 C22 119.9(2) . . ?
C26 C25 C24 122.2(2) . . ?
C26 C25 H25 118.9 . . ?
C24 C25 H25 118.9 . . ?
C25 C26 C27 117.9(2) . . ?
C25 C26 C29 121.5(2) . . ?
C27 C26 C29 120.6(2) . . ?
C28 C27 C26 122.0(2) . . ?
C28 C27 H27 119.0 . . ?
C26 C27 H27 119.0 . . ?
C27 C28 C23 117.8(2) . . ?
C27 C28 C33 122.9(2) . . ?
C23 C28 C33 119.3(2) . . ?
C32 C29 C31 110.8(3) . . ?
C32 C29 C30 110.2(3) . . ?
C31 C29 C30 104.5(3) . . ?
C32 C29 C26 109.2(2) . . ?
C31 C29 C26 110.1(2) . . ?
C30 C29 C26 112.1(2) . . ?
C29 C30 H30A 109.5 . . ?
C29 C30 H30B 109.5 . . ?
H30A C30 H30B 109.5 . . ?
C29 C30 H30C 109.5 . . ?
H30A C30 H30C 109.5 . . ?
H30B C30 H30C 109.5 . . ?
C29 C31 H31A 109.5 . . ?
C29 C31 H31B 109.5 . . ?
H31A C31 H31B 109.5 . . ?
C29 C31 H31C 109.5 . . ?
H31A C31 H31C 109.5 . . ?
H31B C31 H31C 109.5 . . ?
C29 C32 H32A 109.5 . . ?
C29 C32 H32B 109.5 . . ?
H32A C32 H32B 109.5 . . ?
C29 C32 H32C 109.5 . . ?
H32A C32 H32C 109.5 . . ?
H32B C32 H32C 109.5 . . ?
C28 C33 C35 112.41(18) . . ?
C28 C33 H33A 109.1 . . ?
C35 C33 H33A 109.1 . . ?
C28 C33 H33B 109.1 . . ?
C35 C33 H33B 109.1 . . ?
H33A C33 H33B 107.9 . . ?
O4 C34 C35 120.51(19) . . ?
O4 C34 C39 119.70(19) . . ?
C35 C34 C39 119.77(19) . . ?
C36 C35 C34 118.7(2) . . ?
C36 C35 C33 117.2(2) . . ?
C34 C35 C33 124.06(19) . . ?
C37 C36 C35 123.1(2) . . ?
C37 C36 H36 118.5 . . ?
C35 C36 H36 118.5 . . ?
C38 C37 C36 116.7(2) . . ?
C38 C37 C40 122.4(2) . . ?
C36 C37 C40 120.9(2) . . ?
C37 C38 C39 122.8(2) . . ?
C37 C38 H38 118.6 . . ?
C39 C38 H38 118.6 . . ?
C38 C39 C34 119.0(2) . . ?
C38 C39 C44 117.55(19) . . ?
C34 C39 C44 123.32(19) . . ?
C43 C40 C42 111.1(4) . . ?
C41X C40 C37 117.0(4) . . ?
C43 C40 C37 113.6(3) . . ?
C42 C40 C37 108.4(2) . . ?
C43 C40 C41 108.5(4) . . ?
C42 C40 C41 106.5(3) . . ?
C37 C40 C41 108.4(2) . . ?
C41X C40 C43X 110.4(6) . . ?
C37 C40 C43X 108.5(4) . . ?
C41X C40 C42X 109.9(7) . . ?
C37 C40 C42X 107.0(4) . . ?
C43X C40 C42X 103.1(6) . . ?
C40 C41 H41A 109.5 . . ?
C40 C41 H41B 109.5 . . ?
H41A C41 H41B 109.5 . . ?
C40 C41 H41C 109.5 . . ?
H41A C41 H41C 109.5 . . ?
H41B C41 H41C 109.5 . . ?
C40 C42 H42A 109.5 . . ?
C40 C42 H42B 109.5 . . ?
H42A C42 H42B 109.5 . . ?
C40 C42 H42C 109.5 . . ?
H42A C42 H42C 109.5 . . ?
H42B C42 H42C 109.5 . . ?
C40 C43 H43A 109.5 . . ?
C40 C43 H43B 109.5 . . ?
H43A C43 H43B 109.5 . . ?
C40 C43 H43C 109.5 . . ?
H43A C43 H43C 109.5 . . ?
H43B C43 H43C 109.5 . . ?
C40 C41X H41D 109.5 . . ?
C40 C41X H41E 109.5 . . ?
H41D C41X H41E 109.5 . . ?
C40 C41X H41F 109.5 . . ?
H41D C41X H41F 109.5 . . ?
H41E C41X H41F 109.5 . . ?
C40 C42X H42D 109.5 . . ?
C40 C42X H42E 109.5 . . ?
H42D C42X H42E 109.5 . . ?
C40 C42X H42F 109.5 . . ?
H42D C42X H42F 109.5 . . ?
H42E C42X H42F 109.5 . . ?
C40 C43X H43D 109.5 . . ?
C40 C43X H43E 109.5 . . ?
H43D C43X H43E 109.5 . . ?
C40 C43X H43F 109.5 . . ?
H43D C43X H43F 109.5 . . ?
H43E C43X H43F 109.5 . . ?
C39 C44 C46 116.48(19) . . ?
C39 C44 H44A 108.2 . . ?
C46 C44 H44A 108.2 . . ?
C39 C44 H44B 108.2 . . ?
C46 C44 H44B 108.2 . . ?
H44A C44 H44B 107.3 . . ?
O5 C45 C50 119.1(2) . . ?
O5 C45 C46 118.4(2) . . ?
C50 C45 C46 122.4(2) . . ?
C47 C46 C45 117.6(2) . . ?
C47 C46 C44 121.4(2) . . ?
C45 C46 C44 120.6(2) . . ?
C46 C47 C48 122.2(2) . . ?
C46 C47 H47 118.9 . . ?
C48 C47 H47 118.9 . . ?
C49 C48 C47 117.8(2) . . ?
C49 C48 C51 121.1(2) . . ?
C47 C48 C51 121.1(2) . . ?
C50 C49 C48 122.1(2) . . ?
C50 C49 H49 119.0 . . ?
C48 C49 H49 119.0 . . ?
C49 C50 C45 118.0(2) . . ?
C49 C50 C55 121.9(2) . . ?
C45 C50 C55 120.0(2) . . ?
C52X C51 C54X 121.2(6) . . ?
C53 C51 C52 120.8(5) . . ?
C52X C51 C48 114.7(4) . . ?
C53 C51 C48 116.2(5) . . ?
C54X C51 C48 114.1(4) . . ?
C52 C51 C48 115.2(4) . . ?
C53 C51 C54 100.4(5) . . ?
C52 C51 C54 95.8(5) . . ?
C48 C51 C54 102.0(3) . . ?
C52X C51 C53X 103.5(5) . . ?
C54X C51 C53X 97.6(4) . . ?
C48 C51 C53X 100.7(3) . . ?
C51 C52 H52A 109.5 . . ?
C51 C52 H52B 109.5 . . ?
H52A C52 H52B 109.5 . . ?
C51 C52 H52C 109.5 . . ?
H52A C52 H52C 109.5 . . ?
H52B C52 H52C 109.5 . . ?
C51 C53 H53A 109.5 . . ?
C51 C53 H53B 109.5 . . ?
H53A C53 H53B 109.5 . . ?
C51 C53 H53C 109.5 . . ?
H53A C53 H53C 109.5 . . ?
H53B C53 H53C 109.5 . . ?
C51 C54 H54A 109.5 . . ?
C51 C54 H54B 109.5 . . ?
H54A C54 H54B 109.5 . . ?
C51 C54 H54C 109.5 . . ?
H54A C54 H54C 109.5 . . ?
H54B C54 H54C 109.5 . . ?
C51 C52X H52D 109.5 . . ?
C51 C52X H52E 109.5 . . ?
H52D C52X H52E 109.5 . . ?
C51 C52X H52F 109.5 . . ?
H52D C52X H52F 109.5 . . ?
H52E C52X H52F 109.5 . . ?
C51 C53X H53D 109.5 . . ?
C51 C53X H53E 109.5 . . ?
H53D C53X H53E 109.5 . . ?
C51 C53X H53F 109.5 . . ?
H53D C53X H53F 109.5 . . ?
H53E C53X H53F 109.5 . . ?
C51 C54X H54D 109.5 . . ?
C51 C54X H54E 109.5 . . ?
H54D C54X H54E 109.5 . . ?
C51 C54X H54F 109.5 . . ?
H54D C54X H54F 109.5 . . ?
H54E C54X H54F 109.5 . . ?
C50 C55 C57 113.53(19) . . ?
C50 C55 H55A 108.9 . . ?
C57 C55 H55A 108.9 . . ?
C50 C55 H55B 108.9 . . ?
C57 C55 H55B 108.9 . . ?
H55A C55 H55B 107.7 . . ?
O6 C56 C57 121.2(2) . . ?
O6 C56 C61 117.9(2) . . ?
C57 C56 C61 120.8(2) . . ?
C58 C57 C56 117.9(2) . . ?
C58 C57 C55 119.3(2) . . ?
C56 C57 C55 122.8(2) . . ?
C59 C58 C57 122.7(2) . . ?
C59 C58 H58 118.7 . . ?
C57 C58 H58 118.7 . . ?
C58 C59 C60 117.7(2) . . ?
C58 C59 C62 123.1(2) . . ?
C60 C59 C62 119.2(2) . . ?
C61 C60 C59 122.1(2) . . ?
C61 C60 H60 118.9 . . ?
C59 C60 H60 118.9 . . ?
C60 C61 C56 118.8(2) . . ?
C60 C61 C66 120.4(2) . . ?
C56 C61 C66 120.8(2) . . ?
C59 C62 C64 111.6(2) . . ?
C59 C62 C65 108.6(3) . . ?
C64 C62 C65 108.2(3) . . ?
C59 C62 C63 109.7(3) . . ?
C64 C62 C63 109.1(3) . . ?
C65 C62 C63 109.7(3) . . ?
C62 C63 H63A 109.5 . . ?
C62 C63 H63B 109.5 . . ?
H63A C63 H63B 109.5 . . ?
C62 C63 H63C 109.5 . . ?
H63A C63 H63C 109.5 . . ?
H63B C63 H63C 109.5 . . ?
C62 C64 H64A 109.5 . . ?
C62 C64 H64B 109.5 . . ?
H64A C64 H64B 109.5 . . ?
C62 C64 H64C 109.5 . . ?
H64A C64 H64C 109.5 . . ?
H64B C64 H64C 109.5 . . ?
C62 C65 H65A 109.5 . . ?
C62 C65 H65B 109.5 . . ?
H65A C65 H65B 109.5 . . ?
C62 C65 H65C 109.5 . . ?
H65A C65 H65C 109.5 . . ?
H65B C65 H65C 109.5 . . ?
C61 C66 C68 113.48(19) . . ?
C61 C66 H66A 108.9 . . ?
C68 C66 H66A 108.9 . . ?
C61 C66 H66B 108.9 . . ?
C68 C66 H66B 108.9 . . ?
H66A C66 H66B 107.7 . . ?
O7 C67 C68 119.56(19) . . ?
O7 C67 C72 117.94(19) . . ?
C68 C67 C72 122.5(2) . . ?
C67 C68 C69 117.6(2) . . ?
C67 C68 C66 121.5(2) . . ?
C69 C68 C66 120.8(2) . . ?
C70 C69 C68 122.1(2) . . ?
C70 C69 H69 119.0 . . ?
C68 C69 H69 119.0 . . ?
C69 C70 C71 117.9(2) . . ?
C69 C70 C73 121.6(2) . . ?
C71 C70 C73 120.3(2) . . ?
C72 C71 C70 121.9(2) . . ?
C72 C71 H71 119.0 . . ?
C70 C71 H71 119.0 . . ?
C71 C72 C67 118.0(2) . . ?
C71 C72 C77 123.0(2) . . ?
C67 C72 C77 119.0(2) . . ?
C75 C73 C76 109.0(3) . . ?
C75 C73 C74 108.3(3) . . ?
C76 C73 C74 109.0(3) . . ?
C75 C73 C70 111.3(2) . . ?
C76 C73 C70 107.4(2) . . ?
C74 C73 C70 111.8(2) . . ?
C73 C74 H74A 109.5 . . ?
C73 C74 H74B 109.5 . . ?
H74A C74 H74B 109.5 . . ?
C73 C74 H74C 109.5 . . ?
H74A C74 H74C 109.5 . . ?
H74B C74 H74C 109.5 . . ?
C73 C75 H75A 109.5 . . ?
C73 C75 H75B 109.5 . . ?
H75A C75 H75B 109.5 . . ?
C73 C75 H75C 109.5 . . ?
H75A C75 H75C 109.5 . . ?
H75B C75 H75C 109.5 . . ?
C73 C76 H76A 109.5 . . ?
C73 C76 H76B 109.5 . . ?
H76A C76 H76B 109.5 . . ?
C73 C76 H76C 109.5 . . ?
H76A C76 H76C 109.5 . . ?
H76B C76 H76C 109.5 . . ?
C72 C77 C79 112.08(18) . . ?
C72 C77 H77A 109.2 . . ?
C79 C77 H77A 109.2 . . ?
C72 C77 H77B 109.2 . . ?
C79 C77 H77B 109.2 . . ?
H77A C77 H77B 107.9 . . ?
C79 C78 O8 119.53(19) . . ?
C79 C78 C83 120.82(19) . . ?
O8 C78 C83 119.63(19) . . ?
C78 C79 C80 118.3(2) . . ?
C78 C79 C77 124.21(19) . . ?
C80 C79 C77 117.44(19) . . ?
C81 C80 C79 122.9(2) . . ?
C81 C80 H80 118.5 . . ?
C79 C80 H80 118.5 . . ?
C80 C81 C82 116.7(2) . . ?
C80 C81 C84 122.5(2) . . ?
C82 C81 C84 120.8(2) . . ?
C83 C82 C81 123.0(2) . . ?
C83 C82 H82 118.5 . . ?
C81 C82 H82 118.5 . . ?
C82 C83 C78 118.2(2) . . ?
C82 C83 C88 118.69(19) . . ?
C78 C83 C88 123.07(19) . . ?
C86 C84 C85 109.4(3) . . ?
C86 C84 C81 113.0(2) . . ?
C85 C84 C81 109.63(19) . . ?
C86 C84 C87 108.8(3) . . ?
C85 C84 C87 106.8(2) . . ?
C81 C84 C87 109.1(2) . . ?
C84 C85 H85A 109.5 . . ?
C84 C85 H85B 109.5 . . ?
H85A C85 H85B 109.5 . . ?
C84 C85 H85C 109.5 . . ?
H85A C85 H85C 109.5 . . ?
H85B C85 H85C 109.5 . . ?
C84 C86 H86A 109.5 . . ?
C84 C86 H86B 109.5 . . ?
H86A C86 H86B 109.5 . . ?
C84 C86 H86C 109.5 . . ?
H86A C86 H86C 109.5 . . ?
H86B C86 H86C 109.5 . . ?
C84 C87 H87A 109.5 . . ?
C84 C87 H87B 109.5 . . ?
H87A C87 H87B 109.5 . . ?
C84 C87 H87C 109.5 . . ?
H87A C87 H87C 109.5 . . ?
H87B C87 H87C 109.5 . . ?
C83 C88 C2 116.33(19) . . ?
C83 C88 H88A 108.2 . . ?
C2 C88 H88A 108.2 . . ?
C83 C88 H88B 108.2 . . ?
C2 C88 H88B 108.2 . . ?
H88A C88 H88B 107.4 . . ?
C89 N1 Ti1 162.62(18) . . ?
N1 C89 C90 179.6(3) . . ?
C89 C90 H90A 109.5 . . ?
C89 C90 H90B 109.5 . . ?
H90A C90 H90B 109.5 . . ?
C89 C90 H90C 109.5 . . ?
H90A C90 H90C 109.5 . . ?
H90B C90 H90C 109.5 . . ?
C91 N2 Ti4 167.93(18) . . ?
N2 C91 C92 175.2(3) . . ?
C91 C92 H92A 109.5 . . ?
C91 C92 H92B 109.5 . . ?
H92A C92 H92B 109.5 . . ?
C91 C92 H92C 109.5 . . ?
H92A C92 H92C 109.5 . . ?
H92B C92 H92C 109.5 . . ?
N3 C93 C94 179.5(5) . . ?
C93 C94 H94A 109.5 . . ?
C93 C94 H94B 109.5 . . ?
H94A C94 H94B 109.5 . . ?
C93 C94 H94C 109.5 . . ?
H94A C94 H94C 109.5 . . ?
H94B C94 H94C 109.5 . . ?
N4 C95 C96 179.2(5) . . ?
C95 C96 H96A 109.5 . . ?
C95 C96 H96B 109.5 . . ?
H96A C96 H96B 109.5 . . ?
C95 C96 H96C 109.5 . . ?
H96A C96 H96C 109.5 . . ?
H96B C96 H96C 109.5 . . ?
N5 C97 C98 178.1(4) . . ?
C97 C98 H98A 109.5 . . ?
C97 C98 H98B 109.5 . . ?
H98A C98 H98B 109.5 . . ?
C97 C98 H98C 109.5 . . ?
H98A C98 H98C 109.5 . . ?
H98B C98 H98C 109.5 . . ?
N6 C99 C100 178.7(7) . . ?
C99 C100 H10G 109.5 . . ?
C99 C100 H10H 109.5 . . ?
H10G C100 H10H 109.5 . . ?
C99 C100 H10I 109.5 . . ?
H10G C100 H10I 109.5 . . ?
H10H C100 H10I 109.5 . . ?
N7 C101 C102 169.8(8) . . ?
C101 C102 H10J 109.5 . . ?
C101 C102 H10K 109.5 . . ?
H10J C102 H10K 109.5 . . ?
C101 C102 H10L 109.5 . . ?
H10J C102 H10L 109.5 . . ?
H10K C102 H10L 109.5 . . ?
N8 C103 C104 176.8(8) . . ?
C103 C104 H10M 109.5 . . ?
C103 C104 H10N 109.5 . . ?
H10M C104 H10N 109.5 . . ?
C103 C104 H10O 109.5 . . ?
H10M C104 H10O 109.5 . . ?
H10N C104 H10O 109.5 . . ?

loop_
_geom_bond_atom_site_label_1
_geom_bond_atom_site_label_2
_geom_bond_distance
_geom_bond_site_symmetry_2
_geom_bond_publ_flag
Ti1 O2 1.7834(16) . ?
Ti1 O1 1.8153(15) . ?
Ti1 O9 1.9668(16) . ?
Ti1 O8 2.1529(15) . ?
Ti1 N1 2.327(2) . ?
Ti1 Br1 2.4484(5) . ?
Ti2 O7 1.7620(15) . ?
Ti2 O10 1.8859(15) . ?
Ti2 O8 1.9490(15) . ?
Ti2 O9 1.9819(16) . ?
Ti2 Br2 2.3871(4) . ?
Ti2 Ti3 3.0257(5) . ?
Ti3 O3 1.7670(15) . ?
Ti3 O9 1.8928(15) . ?
Ti3 O4 1.9458(15) . ?
Ti3 O10 1.9916(16) . ?
Ti3 Br3 2.3752(4) . ?
Ti4 O6 1.7872(16) . ?
Ti4 O5 1.8215(15) . ?
Ti4 O10 1.9636(16) . ?
Ti4 O4 2.2073(15) . ?
Ti4 N2 2.265(2) . ?
Ti4 Br4 2.4468(5) . ?
O1 C1 1.356(3) . ?
O2 C12 1.360(3) . ?
O3 C23 1.362(3) . ?
O4 C34 1.395(2) . ?
O5 C45 1.359(3) . ?
O6 C56 1.359(3) . ?
O7 C67 1.366(3) . ?
O8 C78 1.395(2) . ?
C1 C6 1.390(3) . ?
C1 C2 1.398(3) . ?
C2 C3 1.391(3) . ?
C2 C88 1.523(3) . ?
C3 C4 1.403(3) . ?
C3 H3 0.9500 . ?
C4 C5 1.396(4) . ?
C4 C7 1.549(3) . ?
C5 C6 1.400(3) . ?
C5 H5 0.9500 . ?
C6 C11 1.519(3) . ?
C7 C9 1.501(5) . ?
C7 C10X 1.504(15) . ?
C7 C8 1.531(4) . ?
C7 C10 1.544(4) . ?
C7 C8X 1.560(15) . ?
C7 C9X 1.562(17) . ?
C8 H8A 0.9800 . ?
C8 H8B 0.9800 . ?
C8 H8C 0.9800 . ?
C9 H9A 0.9800 . ?
C9 H9B 0.9800 . ?
C9 H9C 0.9800 . ?
C10 H10A 0.9800 . ?
C10 H10B 0.9800 . ?
C10 H10C 0.9800 . ?
C8X H8D 0.9800 . ?
C8X H8E 0.9800 . ?
C8X H8F 0.9800 . ?
C9X H9D 0.9800 . ?
C9X H9E 0.9800 . ?
C9X H9F 0.9800 . ?
C10X H10D 0.9800 . ?
C10X H10E 0.9800 . ?
C10X H10F 0.9800 . ?
C11 C13 1.520(3) . ?
C11 H11A 0.9900 . ?
C11 H11B 0.9900 . ?
C12 C17 1.405(3) . ?
C12 C13 1.406(3) . ?
C13 C14 1.393(3) . ?
C14 C15 1.391(3) . ?
C14 H14 0.9500 . ?
C15 C16 1.403(3) . ?
C15 C18 1.533(3) . ?
C16 C17 1.385(3) . ?
C16 H16 0.9500 . ?
C17 C22 1.514(3) . ?
C18 C21 1.531(4) . ?
C18 C20 1.532(5) . ?
C18 C19 1.543(4) . ?
C19 H19A 0.9800 . ?
C19 H19B 0.9800 . ?
C19 H19C 0.9800 . ?
C20 H20A 0.9800 . ?
C20 H20B 0.9800 . ?
C20 H20C 0.9800 . ?
C21 H21A 0.9800 . ?
C21 H21B 0.9800 . ?
C21 H21C 0.9800 . ?
C22 C24 1.520(3) . ?
C22 H22A 0.9900 . ?
C22 H22B 0.9900 . ?
C23 C24 1.390(3) . ?
C23 C28 1.402(3) . ?
C24 C25 1.399(3) . ?
C25 C26 1.390(3) . ?
C25 H25 0.9500 . ?
C26 C27 1.405(3) . ?
C26 C29 1.536(3) . ?
C27 C28 1.387(3) . ?
C27 H27 0.9500 . ?
C28 C33 1.516(3) . ?
C29 C32 1.495(4) . ?
C29 C31 1.526(4) . ?
C29 C30 1.535(4) . ?
C30 H30A 0.9800 . ?
C30 H30B 0.9800 . ?
C30 H30C 0.9800 . ?
C31 H31A 0.9800 . ?
C31 H31B 0.9800 . ?
C31 H31C 0.9800 . ?
C32 H32A 0.9800 . ?
C32 H32B 0.9800 . ?
C32 H32C 0.9800 . ?
C33 C35 1.522(3) . ?
C33 H33A 0.9900 . ?
C33 H33B 0.9900 . ?
C34 C35 1.401(3) . ?
C34 C39 1.406(3) . ?
C35 C36 1.394(3) . ?
C36 C37 1.394(3) . ?
C36 H36 0.9500 . ?
C37 C38 1.388(3) . ?
C37 C40 1.539(3) . ?
C38 C39 1.394(3) . ?
C38 H38 0.9500 . ?
C39 C44 1.519(3) . ?
C40 C41X 1.453(8) . ?
C40 C43 1.492(5) . ?
C40 C42 1.523(5) . ?
C40 C41 1.559(5) . ?
C40 C43X 1.562(8) . ?
C40 C42X 1.575(9) . ?
C41 H41A 0.9800 . ?
C41 H41B 0.9800 . ?
C41 H41C 0.9800 . ?
C42 H42A 0.9800 . ?
C42 H42B 0.9800 . ?
C42 H42C 0.9800 . ?
C43 H43A 0.9800 . ?
C43 H43B 0.9800 . ?
C43 H43C 0.9800 . ?
C41X H41D 0.9800 . ?
C41X H41E 0.9800 . ?
C41X H41F 0.9800 . ?
C42X H42D 0.9800 . ?
C42X H42E 0.9800 . ?
C42X H42F 0.9800 . ?
C43X H43D 0.9800 . ?
C43X H43E 0.9800 . ?
C43X H43F 0.9800 . ?
C44 C46 1.525(3) . ?
C44 H44A 0.9900 . ?
C44 H44B 0.9900 . ?
C45 C50 1.394(3) . ?
C45 C46 1.400(3) . ?
C46 C47 1.389(3) . ?
C47 C48 1.407(3) . ?
C47 H47 0.9500 . ?
C48 C49 1.396(3) . ?
C48 C51 1.530(4) . ?
C49 C50 1.391(3) . ?
C49 H49 0.9500 . ?
C50 C55 1.515(3) . ?
C51 C52X 1.398(7) . ?
C51 C53 1.429(8) . ?
C51 C54X 1.488(7) . ?
C51 C52 1.501(6) . ?
C51 C54 1.746(7) . ?
C51 C53X 1.752(7) . ?
C52 H52A 0.9800 . ?
C52 H52B 0.9800 . ?
C52 H52C 0.9800 . ?
C53 H53A 0.9800 . ?
C53 H53B 0.9800 . ?
C53 H53C 0.9800 . ?
C54 H54A 0.9800 . ?
C54 H54B 0.9800 . ?
C54 H54C 0.9800 . ?
C52X H52D 0.9800 . ?
C52X H52E 0.9800 . ?
C52X H52F 0.9800 . ?
C53X H53D 0.9800 . ?
C53X H53E 0.9800 . ?
C53X H53F 0.9800 . ?
C54X H54D 0.9800 . ?
C54X H54E 0.9800 . ?
C54X H54F 0.9800 . ?
C55 C57 1.519(3) . ?
C55 H55A 0.9900 . ?
C55 H55B 0.9900 . ?
C56 C57 1.405(3) . ?
C56 C61 1.407(3) . ?
C57 C58 1.395(3) . ?
C58 C59 1.393(4) . ?
C58 H58 0.9500 . ?
C59 C60 1.395(4) . ?
C59 C62 1.533(4) . ?
C60 C61 1.385(3) . ?
C60 H60 0.9500 . ?
C61 C66 1.508(3) . ?
C62 C64 1.535(4) . ?
C62 C65 1.536(5) . ?
C62 C63 1.540(5) . ?
C63 H63A 0.9800 . ?
C63 H63B 0.9800 . ?
C63 H63C 0.9800 . ?
C64 H64A 0.9800 . ?
C64 H64B 0.9800 . ?
C64 H64C 0.9800 . ?
C65 H65A 0.9800 . ?
C65 H65B 0.9800 . ?
C65 H65C 0.9800 . ?
C66 C68 1.515(3) . ?
C66 H66A 0.9900 . ?
C66 H66B 0.9900 . ?
C67 C68 1.384(3) . ?
C67 C72 1.400(3) . ?
C68 C69 1.401(3) . ?
C69 C70 1.390(3) . ?
C69 H69 0.9500 . ?
C70 C71 1.403(3) . ?
C70 C73 1.539(3) . ?
C71 C72 1.384(3) . ?
C71 H71 0.9500 . ?
C72 C77 1.511(3) . ?
C73 C75 1.516(4) . ?
C73 C76 1.520(4) . ?
C73 C74 1.526(4) . ?
C74 H74A 0.9800 . ?
C74 H74B 0.9800 . ?
C74 H74C 0.9800 . ?
C75 H75A 0.9800 . ?
C75 H75B 0.9800 . ?
C75 H75C 0.9800 . ?
C76 H76A 0.9800 . ?
C76 H76B 0.9800 . ?
C76 H76C 0.9800 . ?
C77 C79 1.520(3) . ?
C77 H77A 0.9900 . ?
C77 H77B 0.9900 . ?
C78 C79 1.392(3) . ?
C78 C83 1.405(3) . ?
C79 C80 1.399(3) . ?
C80 C81 1.386(3) . ?
C80 H80 0.9500 . ?
C81 C82 1.397(3) . ?
C81 C84 1.536(3) . ?
C82 C83 1.390(3) . ?
C82 H82 0.9500 . ?
C83 C88 1.524(3) . ?
C84 C86 1.503(4) . ?
C84 C85 1.510(3) . ?
C84 C87 1.544(4) . ?
C85 H85A 0.9800 . ?
C85 H85B 0.9800 . ?
C85 H85C 0.9800 . ?
C86 H86A 0.9800 . ?
C86 H86B 0.9800 . ?
C86 H86C 0.9800 . ?
C87 H87A 0.9800 . ?
C87 H87B 0.9800 . ?
C87 H87C 0.9800 . ?
C88 H88A 0.9900 . ?
C88 H88B 0.9900 . ?
N1 C89 1.143(3) . ?
C89 C90 1.460(4) . ?
C90 H90A 0.9800 . ?
C90 H90B 0.9800 . ?
C90 H90C 0.9800 . ?
N2 C91 1.148(3) . ?
C91 C92 1.459(4) . ?
C92 H92A 0.9800 . ?
C92 H92B 0.9800 . ?
C92 H92C 0.9800 . ?
N3 C93 1.131(4) . ?
C93 C94 1.451(5) . ?
C94 H94A 0.9800 . ?
C94 H94B 0.9800 . ?
C94 H94C 0.9800 . ?
N4 C95 1.138(5) . ?
C95 C96 1.435(5) . ?
C96 H96A 0.9800 . ?
C96 H96B 0.9800 . ?
C96 H96C 0.9800 . ?
N5 C97 1.123(5) . ?
C97 C98 1.444(4) . ?
C98 H98A 0.9800 . ?
C98 H98B 0.9800 . ?
C98 H98C 0.9800 . ?
N6 C99 1.136(6) . ?
C99 C100 1.410(5) . ?
C100 H10G 0.9800 . ?
C100 H10H 0.9800 . ?
C100 H10I 0.9800 . ?
N7 C101 1.143(10) . ?
C101 C102 1.462(12) . ?
C102 H10J 0.9800 . ?
C102 H10K 0.9800 . ?
C102 H10L 0.9800 . ?
N8 C103 1.212(9) . ?
C103 C104 1.462(10) . ?
C104 H10M 0.9800 . ?
C104 H10N 0.9800 . ?
C104 H10O 0.9800 . ?

loop_
_geom_torsion_atom_site_label_1
_geom_torsion_atom_site_label_2
_geom_torsion_atom_site_label_3
_geom_torsion_atom_site_label_4
_geom_torsion
_geom_torsion_site_symmetry_1
_geom_torsion_site_symmetry_2
_geom_torsion_site_symmetry_3
_geom_torsion_site_symmetry_4
_geom_torsion_publ_flag
O2 Ti1 O1 C1 -57.09(19) . . . . ?
O9 Ti1 O1 C1 83.5(2) . . . . ?
O8 Ti1 O1 C1 113.97(19) . . . . ?
N1 Ti1 O1 C1 23.77(19) . . . . ?
Br1 Ti1 O1 C1 -155.93(17) . . . . ?
O1 Ti1 O2 C12 15.3(4) . . . . ?
O9 Ti1 O2 C12 -143.9(4) . . . . ?
N1 Ti1 O2 C12 -71.5(4) . . . . ?
Br1 Ti1 O2 C12 118.4(4) . . . . ?
O9 Ti3 O3 C23 -106.6(6) . . . . ?
O4 Ti3 O3 C23 39.4(6) . . . . ?
O10 Ti3 O3 C23 -36.4(7) . . . . ?
Br3 Ti3 O3 C23 145.7(6) . . . . ?
Ti2 Ti3 O3 C23 -92.5(6) . . . . ?
O6 Ti4 O5 C45 -59.09(19) . . . . ?
O10 Ti4 O5 C45 82.3(2) . . . . ?
O4 Ti4 O5 C45 113.26(18) . . . . ?
N2 Ti4 O5 C45 23.68(18) . . . . ?
Br4 Ti4 O5 C45 -158.60(17) . . . . ?
O5 Ti4 O6 C56 23.6(4) . . . . ?
O10 Ti4 O6 C56 -135.8(4) . . . . ?
N2 Ti4 O6 C56 -61.0(4) . . . . ?
Br4 Ti4 O6 C56 127.5(4) . . . . ?
O10 Ti2 O7 C67 -97.0(6) . . . . ?
O8 Ti2 O7 C67 51.7(6) . . . . ?
O9 Ti2 O7 C67 -20.9(7) . . . . ?
Br2 Ti2 O7 C67 155.3(6) . . . . ?
Ti3 Ti2 O7 C67 -79.1(6) . . . . ?
O3 Ti3 O9 Ti1 3.86(17) . . . . ?
O4 Ti3 O9 Ti1 -105.52(17) . . . . ?
O10 Ti3 O9 Ti1 -149.60(17) . . . . ?
Br3 Ti3 O9 Ti1 109.00(15) . . . . ?
Ti2 Ti3 O9 Ti1 -160.0(2) . . . . ?
O3 Ti3 O9 Ti2 163.89(8) . . . . ?
O4 Ti3 O9 Ti2 54.51(14) . . . . ?
O10 Ti3 O9 Ti2 10.43(7) . . . . ?
Br3 Ti3 O9 Ti2 -90.97(6) . . . . ?
O7 Ti2 O10 Ti4 9.47(16) . . . . ?
O8 Ti2 O10 Ti4 -103.01(17) . . . . ?
O9 Ti2 O10 Ti4 -139.97(16) . . . . ?
Br2 Ti2 O10 Ti4 115.31(14) . . . . ?
Ti3 Ti2 O10 Ti4 -150.4(2) . . . . ?
O7 Ti2 O10 Ti3 159.89(7) . . . . ?
O8 Ti2 O10 Ti3 47.41(15) . . . . ?
O9 Ti2 O10 Ti3 10.45(7) . . . . ?
Br2 Ti2 O10 Ti3 -94.27(6) . . . . ?
Ti1 O1 C1 C6 85.4(2) . . . . ?
Ti1 O1 C1 C2 -91.2(2) . . . . ?
O1 C1 C2 C3 175.52(19) . . . . ?
C6 C1 C2 C3 -1.0(3) . . . . ?
O1 C1 C2 C88 1.3(3) . . . . ?
C6 C1 C2 C88 -175.2(2) . . . . ?
C1 C2 C3 C4 0.3(3) . . . . ?
C88 C2 C3 C4 174.4(2) . . . . ?
C2 C3 C4 C5 1.1(4) . . . . ?
C2 C3 C4 C7 -179.0(2) . . . . ?
C3 C4 C5 C6 -1.8(4) . . . . ?
C7 C4 C5 C6 178.2(2) . . . . ?
O1 C1 C6 C5 -176.2(2) . . . . ?
C2 C1 C6 C5 0.3(3) . . . . ?
O1 C1 C6 C11 2.8(3) . . . . ?
C2 C1 C6 C11 179.3(2) . . . . ?
C4 C5 C6 C1 1.1(3) . . . . ?
C4 C5 C6 C11 -177.8(2) . . . . ?
C5 C4 C7 C9 -126.9(3) . . . . ?
C3 C4 C7 C9 53.2(3) . . . . ?
C5 C4 C7 C10X 66.2(17) . . . . ?
C3 C4 C7 C10X -113.8(17) . . . . ?
C5 C4 C7 C8 -5.5(4) . . . . ?
C3 C4 C7 C8 174.5(3) . . . . ?
C5 C4 C7 C10 113.1(3) . . . . ?
C3 C4 C7 C10 -66.8(3) . . . . ?
C5 C4 C7 C8X -57.3(15) . . . . ?
C3 C4 C7 C8X 122.7(15) . . . . ?
C5 C4 C7 C9X -166.7(13) . . . . ?
C3 C4 C7 C9X 13.3(13) . . . . ?
C1 C6 C11 C13 -99.7(2) . . . . ?
C5 C6 C11 C13 79.2(3) . . . . ?
Ti1 O2 C12 C17 149.3(3) . . . . ?
Ti1 O2 C12 C13 -31.6(5) . . . . ?
O2 C12 C13 C14 -174.1(2) . . . . ?
C17 C12 C13 C14 5.0(3) . . . . ?
O2 C12 C13 C11 5.8(3) . . . . ?
C17 C12 C13 C11 -175.2(2) . . . . ?
C6 C11 C13 C14 -107.4(2) . . . . ?
C6 C11 C13 C12 72.7(3) . . . . ?
C12 C13 C14 C15 -1.5(4) . . . . ?
C11 C13 C14 C15 178.6(2) . . . . ?
C13 C14 C15 C16 -2.9(4) . . . . ?
C13 C14 C15 C18 177.5(2) . . . . ?
C14 C15 C16 C17 4.2(4) . . . . ?
C18 C15 C16 C17 -176.2(2) . . . . ?
C15 C16 C17 C12 -1.0(4) . . . . ?
C15 C16 C17 C22 178.0(2) . . . . ?
O2 C12 C17 C16 175.3(2) . . . . ?
C13 C12 C17 C16 -3.8(3) . . . . ?
O2 C12 C17 C22 -3.7(3) . . . . ?
C13 C12 C17 C22 177.2(2) . . . . ?
C14 C15 C18 C21 -3.8(4) . . . . ?
C16 C15 C18 C21 176.7(3) . . . . ?
C14 C15 C18 C20 117.6(3) . . . . ?
C16 C15 C18 C20 -61.9(3) . . . . ?
C14 C15 C18 C19 -123.1(3) . . . . ?
C16 C15 C18 C19 57.4(3) . . . . ?
C16 C17 C22 C24 -92.4(3) . . . . ?
C12 C17 C22 C24 86.6(3) . . . . ?
Ti3 O3 C23 C24 168.0(5) . . . . ?
Ti3 O3 C23 C28 -14.8(8) . . . . ?
O3 C23 C24 C25 174.89(19) . . . . ?
C28 C23 C24 C25 -2.2(3) . . . . ?
O3 C23 C24 C22 -3.5(3) . . . . ?
C28 C23 C24 C22 179.5(2) . . . . ?
C17 C22 C24 C23 -122.6(2) . . . . ?
C17 C22 C24 C25 59.0(3) . . . . ?
C23 C24 C25 C26 0.1(3) . . . . ?
C22 C24 C25 C26 178.5(2) . . . . ?
C24 C25 C26 C27 1.3(3) . . . . ?
C24 C25 C26 C29 -178.8(2) . . . . ?
C25 C26 C27 C28 -0.7(3) . . . . ?
C29 C26 C27 C28 179.5(2) . . . . ?
C26 C27 C28 C23 -1.3(3) . . . . ?
C26 C27 C28 C33 179.1(2) . . . . ?
O3 C23 C28 C27 -174.34(19) . . . . ?
C24 C23 C28 C27 2.8(3) . . . . ?
O3 C23 C28 C33 5.3(3) . . . . ?
C24 C23 C28 C33 -177.58(19) . . . . ?
C25 C26 C29 C32 113.4(3) . . . . ?
C27 C26 C29 C32 -66.7(3) . . . . ?
C25 C26 C29 C31 -124.7(3) . . . . ?
C27 C26 C29 C31 55.1(3) . . . . ?
C25 C26 C29 C30 -8.9(3) . . . . ?
C27 C26 C29 C30 170.9(2) . . . . ?
C27 C28 C33 C35 97.6(3) . . . . ?
C23 C28 C33 C35 -82.0(2) . . . . ?
Ti3 O4 C34 C35 -64.9(3) . . . . ?
Ti4 O4 C34 C35 108.8(2) . . . . ?
Ti3 O4 C34 C39 116.2(2) . . . . ?
Ti4 O4 C34 C39 -70.1(2) . . . . ?
O4 C34 C35 C36 -178.48(19) . . . . ?
C39 C34 C35 C36 0.4(3) . . . . ?
O4 C34 C35 C33 3.3(3) . . . . ?
C39 C34 C35 C33 -177.8(2) . . . . ?
C28 C33 C35 C36 -77.0(3) . . . . ?
C28 C33 C35 C34 101.3(2) . . . . ?
C34 C35 C36 C37 -0.6(3) . . . . ?
C33 C35 C36 C37 177.8(2) . . . . ?
C35 C36 C37 C38 0.5(3) . . . . ?
C35 C36 C37 C40 -178.0(2) . . . . ?
C36 C37 C38 C39 -0.4(3) . . . . ?
C40 C37 C38 C39 178.1(2) . . . . ?
C37 C38 C39 C34 0.3(3) . . . . ?
C37 C38 C39 C44 -176.0(2) . . . . ?
O4 C34 C39 C38 178.63(19) . . . . ?
C35 C34 C39 C38 -0.3(3) . . . . ?
O4 C34 C39 C44 -5.3(3) . . . . ?
C35 C34 C39 C44 175.8(2) . . . . ?
C38 C37 C40 C41X -172.5(7) . . . . ?
C36 C37 C40 C41X 5.9(8) . . . . ?
C38 C37 C40 C43 -10.1(5) . . . . ?
C36 C37 C40 C43 168.3(4) . . . . ?
C38 C37 C40 C42 113.9(3) . . . . ?
C36 C37 C40 C42 -67.6(3) . . . . ?
C38 C37 C40 C41 -130.9(3) . . . . ?
C36 C37 C40 C41 47.6(4) . . . . ?
C38 C37 C40 C43X -46.9(6) . . . . ?
C36 C37 C40 C43X 131.5(6) . . . . ?
C38 C37 C40 C42X 63.7(6) . . . . ?
C36 C37 C40 C42X -117.8(6) . . . . ?
C38 C39 C44 C46 -84.9(2) . . . . ?
C34 C39 C44 C46 99.0(2) . . . . ?
Ti4 O5 C45 C50 83.6(2) . . . . ?
Ti4 O5 C45 C46 -91.4(2) . . . . ?
O5 C45 C46 C47 173.3(2) . . . . ?
C50 C45 C46 C47 -1.5(3) . . . . ?
O5 C45 C46 C44 0.4(3) . . . . ?
C50 C45 C46 C44 -174.4(2) . . . . ?
C39 C44 C46 C47 139.0(2) . . . . ?
C39 C44 C46 C45 -48.4(3) . . . . ?
C45 C46 C47 C48 -0.1(4) . . . . ?
C44 C46 C47 C48 172.8(2) . . . . ?
C46 C47 C48 C49 1.6(4) . . . . ?
C46 C47 C48 C51 -176.3(3) . . . . ?
C47 C48 C49 C50 -1.8(4) . . . . ?
C51 C48 C49 C50 176.1(3) . . . . ?
C48 C49 C50 C45 0.4(4) . . . . ?
C48 C49 C50 C55 -177.1(2) . . . . ?
O5 C45 C50 C49 -173.5(2) . . . . ?
C46 C45 C50 C49 1.3(3) . . . . ?
O5 C45 C50 C55 4.1(3) . . . . ?
C46 C45 C50 C55 178.9(2) . . . . ?
C49 C48 C51 C52X -133.1(5) . . . . ?
C47 C48 C51 C52X 44.8(6) . . . . ?
C49 C48 C51 C53 42.9(6) . . . . ?
C47 C48 C51 C53 -139.3(5) . . . . ?
C49 C48 C51 C54X 13.0(6) . . . . ?
C47 C48 C51 C54X -169.2(5) . . . . ?
C49 C48 C51 C52 -167.6(5) . . . . ?
C47 C48 C51 C52 10.2(6) . . . . ?
C49 C48 C51 C54 -65.2(4) . . . . ?
C47 C48 C51 C54 112.6(3) . . . . ?
C49 C48 C51 C53X 116.4(3) . . . . ?
C47 C48 C51 C53X -65.7(4) . . . . ?
C49 C50 C55 C57 76.2(3) . . . . ?
C45 C50 C55 C57 -101.3(2) . . . . ?
Ti4 O6 C56 C57 -36.0(5) . . . . ?
Ti4 O6 C56 C61 145.8(3) . . . . ?
O6 C56 C57 C58 -177.4(2) . . . . ?
C61 C56 C57 C58 0.7(3) . . . . ?
O6 C56 C57 C55 2.0(3) . . . . ?
C61 C56 C57 C55 -179.9(2) . . . . ?
C50 C55 C57 C58 -104.3(3) . . . . ?
C50 C55 C57 C56 76.3(3) . . . . ?
C56 C57 C58 C59 0.0(4) . . . . ?
C55 C57 C58 C59 -179.4(2) . . . . ?
C57 C58 C59 C60 -0.8(4) . . . . ?
C57 C58 C59 C62 179.9(3) . . . . ?
C58 C59 C60 C61 1.0(4) . . . . ?
C62 C59 C60 C61 -179.7(3) . . . . ?
C59 C60 C61 C56 -0.3(4) . . . . ?
C59 C60 C61 C66 179.0(2) . . . . ?
O6 C56 C61 C60 177.6(2) . . . . ?
C57 C56 C61 C60 -0.6(3) . . . . ?
O6 C56 C61 C66 -1.7(3) . . . . ?
C57 C56 C61 C66 -179.8(2) . . . . ?
C58 C59 C62 C64 -2.0(5) . . . . ?
C60 C59 C62 C64 178.7(3) . . . . ?
C58 C59 C62 C65 -121.2(3) . . . . ?
C60 C59 C62 C65 59.5(4) . . . . ?
C58 C59 C62 C63 119.0(3) . . . . ?
C60 C59 C62 C63 -60.3(4) . . . . ?
C60 C61 C66 C68 -97.5(3) . . . . ?
C56 C61 C66 C68 81.7(3) . . . . ?
Ti2 O7 C67 C68 156.8(5) . . . . ?
Ti2 O7 C67 C72 -25.2(7) . . . . ?
O7 C67 C68 C69 177.09(19) . . . . ?
C72 C67 C68 C69 -0.7(3) . . . . ?
O7 C67 C68 C66 -0.2(3) . . . . ?
C72 C67 C68 C66 -178.0(2) . . . . ?
C61 C66 C68 C67 -125.2(2) . . . . ?
C61 C66 C68 C69 57.6(3) . . . . ?
C67 C68 C69 C70 0.4(3) . . . . ?
C66 C68 C69 C70 177.7(2) . . . . ?
C68 C69 C70 C71 0.3(3) . . . . ?
C68 C69 C70 C73 -175.2(2) . . . . ?
C69 C70 C71 C72 -0.6(3) . . . . ?
C73 C70 C71 C72 174.9(2) . . . . ?
C70 C71 C72 C67 0.3(3) . . . . ?
C70 C71 C72 C77 -177.1(2) . . . . ?
O7 C67 C72 C71 -177.46(19) . . . . ?
C68 C67 C72 C71 0.4(3) . . . . ?
O7 C67 C72 C77 0.0(3) . . . . ?
C68 C67 C72 C77 177.9(2) . . . . ?
C69 C70 C73 C75 -144.5(3) . . . . ?
C71 C70 C73 C75 40.2(3) . . . . ?
C69 C70 C73 C76 96.2(3) . . . . ?
C71 C70 C73 C76 -79.1(3) . . . . ?
C69 C70 C73 C74 -23.3(3) . . . . ?
C71 C70 C73 C74 161.4(3) . . . . ?
C71 C72 C77 C79 102.2(2) . . . . ?
C67 C72 C77 C79 -75.1(2) . . . . ?
Ti2 O8 C78 C79 -67.4(3) . . . . ?
Ti1 O8 C78 C79 108.0(2) . . . . ?
Ti2 O8 C78 C83 114.2(2) . . . . ?
Ti1 O8 C78 C83 -70.4(2) . . . . ?
O8 C78 C79 C80 179.98(19) . . . . ?
C83 C78 C79 C80 -1.6(3) . . . . ?
O8 C78 C79 C77 -0.6(3) . . . . ?
C83 C78 C79 C77 177.8(2) . . . . ?
C72 C77 C79 C78 105.7(2) . . . . ?
C72 C77 C79 C80 -74.9(2) . . . . ?
C78 C79 C80 C81 2.4(3) . . . . ?
C77 C79 C80 C81 -177.0(2) . . . . ?
C79 C80 C81 C82 -1.5(3) . . . . ?
C79 C80 C81 C84 179.3(2) . . . . ?
C80 C81 C82 C83 -0.3(3) . . . . ?
C84 C81 C82 C83 178.9(2) . . . . ?
C81 C82 C83 C78 1.0(3) . . . . ?
C81 C82 C83 C88 -176.5(2) . . . . ?
C79 C78 C83 C82 0.0(3) . . . . ?
O8 C78 C83 C82 178.39(19) . . . . ?
C79 C78 C83 C88 177.4(2) . . . . ?
O8 C78 C83 C88 -4.2(3) . . . . ?
C80 C81 C84 C86 -3.7(4) . . . . ?
C82 C81 C84 C86 177.2(3) . . . . ?
C80 C81 C84 C85 118.6(3) . . . . ?
C82 C81 C84 C85 -60.5(3) . . . . ?
C80 C81 C84 C87 -124.8(3) . . . . ?
C82 C81 C84 C87 56.1(3) . . . . ?
C82 C83 C88 C2 -83.8(3) . . . . ?
C78 C83 C88 C2 98.8(2) . . . . ?
C3 C2 C88 C83 135.7(2) . . . . ?
C1 C2 C88 C83 -50.3(3) . . . . ?
